data_7717334
loop_
_publ_author_name
'Fener, Benjamin'
'Sch\"uler, Philipp'
'Liebing, Phil'
'G\"orls, Helmar'
'Westerhausen, Matthias'

_publ_section_title
;
 Syntheses and Structures of Dimesitylphosphinite Complexes of the Alkali
 Metals as well as Their Catalytic Activity in Hydro-phosphorylation
 Reactions
;
_journal_name_full 'Dalton Transactions'
_journal_paper_doi 10.1039/D4DT02721C
_journal_year 2024
_chemical_formula_moiety 'C52 H80 K2 O10 P2'
_chemical_formula_sum 'C52 H80 K2 O10 P2'
_chemical_formula_weight 1005.30
_space_group_crystal_system monoclinic
_space_group_IT_number 7
_space_group_name_Hall 'P -2yac'
_space_group_name_H-M_alt 'P 1 n 1'
_atom_sites_solution_hydrogens geom
_audit_creation_method SHELXL-2019/1
_audit_update_record
;
2024-10-18 deposited with the CCDC.	2024-10-23 downloaded from the CCDC.
;
_cell_angle_alpha 90
_cell_angle_beta 97.8140(10)
_cell_angle_gamma 90
_cell_formula_units_Z 4
_cell_length_a 11.8451(2)
_cell_length_b 19.0701(3)
_cell_length_c 24.4414(3)
_cell_measurement_reflns_used 69655
_cell_measurement_temperature 133(2)
_cell_measurement_theta_max 27.484
_cell_measurement_theta_min 1.359
_cell_volume 5469.74(14)
_computing_cell_refinement DENZO
_computing_data_collection COLLECT
_computing_data_reduction DENZO
_computing_molecular_graphics SHELXTL/PC
_computing_publication_material 'SHELXL-2018/3 (Sheldrick, 2018)'
_computing_structure_refinement 'SHELXL-2019/1 (Sheldrick, 2019)'
_computing_structure_solution 'SHELXS-97 (Sheldrick, 2008)'
_diffrn_ambient_temperature 133(2)
_diffrn_measured_fraction_theta_full 1.000
_diffrn_measured_fraction_theta_max 0.999
_diffrn_measurement_device_type KappaCCD
_diffrn_measurement_method 'phi + omega - scans'
_diffrn_radiation_type MoK\a
_diffrn_radiation_wavelength 0.71073
_diffrn_reflns_av_R_equivalents 0.0503
_diffrn_reflns_av_unetI/netI 0.0699
_diffrn_reflns_Laue_measured_fraction_full 1.000
_diffrn_reflns_Laue_measured_fraction_max 0.999
_diffrn_reflns_limit_h_max 15
_diffrn_reflns_limit_h_min -15
_diffrn_reflns_limit_k_max 24
_diffrn_reflns_limit_k_min -24
_diffrn_reflns_limit_l_max 31
_diffrn_reflns_limit_l_min -31
_diffrn_reflns_number 69655
_diffrn_reflns_point_group_measured_fraction_full 0.982
_diffrn_reflns_point_group_measured_fraction_max 0.971
_diffrn_reflns_theta_full 25.242
_diffrn_reflns_theta_max 27.484
_diffrn_reflns_theta_min 1.359
_exptl_absorpt_coefficient_mu 0.285
_exptl_absorpt_correction_T_max 0.7456
_exptl_absorpt_correction_T_min 0.7061
_exptl_absorpt_correction_type multi-scan
_exptl_absorpt_process_details
; 
 SADABS 2016/2: Krause, L., Herbst-Irmer, R., Sheldrick G.M. & Stalke D., 
 J. Appl. Cryst. 48 (2015) 3-10 
;
_exptl_crystal_colour colourless
_exptl_crystal_density_diffrn 1.221
_exptl_crystal_density_method 'not measured'
_exptl_crystal_description prism
_exptl_crystal_F_000 2160
_exptl_crystal_size_max 0.104
_exptl_crystal_size_mid 0.100
_exptl_crystal_size_min 0.088
_refine_diff_density_max 1.019
_refine_diff_density_min -0.655
_refine_diff_density_rms 0.077
_refine_ls_abs_structure_details
; 
 Refined as an inversion twin. 
;
_refine_ls_abs_structure_Flack 0.39(8)
_refine_ls_extinction_method none
_refine_ls_goodness_of_fit_ref 1.023
_refine_ls_hydrogen_treatment constr
_refine_ls_matrix_type full
_refine_ls_number_parameters 1222
_refine_ls_number_reflns 24374
_refine_ls_number_restraints 39
_refine_ls_restrained_S_all 1.033
_refine_ls_R_factor_all 0.0945
_refine_ls_R_factor_gt 0.0702
_refine_ls_shift/su_max 0.003
_refine_ls_shift/su_mean 0.000
_refine_ls_structure_factor_coef Fsqd
_refine_ls_weighting_details 'w=1/[\s^2^(Fo^2^)+(0.0056P)^2^+13.6155P] where P=(Fo^2^+2Fc^2^)/3'
_refine_ls_weighting_scheme calc
_refine_ls_wR_factor_gt 0.1324
_refine_ls_wR_factor_ref 0.1461
_reflns_Friedel_coverage 0.941
_reflns_Friedel_fraction_full 0.964
_reflns_Friedel_fraction_max 0.942
_reflns_number_gt 19160
_reflns_number_total 24374
_reflns_threshold_expression 'I > 2\s(I)'
_cod_data_source_file d4dt02721c2.cif
_cod_data_source_block fo7313
_cod_original_sg_symbol_H-M 'P n'
_cod_database_code 7717334
_shelx_shelxl_version_number 2019/1
_shelx_space_group_comment
; 
The symmetry employed for this shelxl refinement is uniquely defined 
by the following loop, which should always be used as a source of 
symmetry information in preference to the above space-group names. 
They are only intended as comments. 
;
_shelx_estimated_absorpt_t_min 0.971
_shelx_estimated_absorpt_t_max 0.975

loop_
_space_group_symop_operation_xyz
'x, y, z'
'x+1/2, -y, z+1/2'

loop_
_atom_site_label
_atom_site_type_symbol
_atom_site_fract_x
_atom_site_fract_y
_atom_site_fract_z
_atom_site_U_iso_or_equiv
_atom_site_adp_type
_atom_site_occupancy
_atom_site_site_symmetry_order
_atom_site_calc_flag
_atom_site_refinement_flags_posn
_atom_site_refinement_flags_adp
_atom_site_refinement_flags_occupancy
_atom_site_disorder_assembly
_atom_site_disorder_group
K1A K 1.13187(13) 0.62831(10) 0.52976(6) 0.0236(4) Uani 1 1 d . . . . .
K2A K 0.86208(13) 0.62569(9) 0.46844(6) 0.0232(4) Uani 1 1 d . . . . .
P1A P 0.98850(15) 0.53448(11) 0.61582(8) 0.0183(4) Uani 1 1 d . . . . .
P2A P 1.00664(15) 0.71804(11) 0.38184(8) 0.0177(4) Uani 1 1 d . . . . .
O1A O 0.9410(5) 0.5829(3) 0.5667(2) 0.0215(12) Uani 1 1 d . . . . .
O2A O 1.0529(4) 0.6707(3) 0.4313(2) 0.0202(11) Uani 1 1 d . . . . .
O3A O 1.3488(4) 0.5713(3) 0.5060(2) 0.0319(12) Uani 1 1 d D . . . .
O4A O 1.3362(4) 0.6617(3) 0.5989(2) 0.0306(12) Uani 1 1 d D . . . .
O5A O 1.1447(5) 0.7450(3) 0.6043(2) 0.0306(12) Uani 1 1 d D . . . .
O6A O 0.9425(4) 0.7546(3) 0.5279(2) 0.0272(11) Uani 1 1 d D . . . .
O7A O 0.6419(4) 0.6838(3) 0.4899(2) 0.0319(13) Uani 1 1 d D . . . .
O8A O 0.6565(4) 0.5930(3) 0.3975(2) 0.0287(11) Uani 1 1 d D . . . .
O9A O 0.8461(4) 0.5088(3) 0.3947(2) 0.0288(11) Uani 1 1 d D . . . .
O10A O 1.0475(4) 0.4981(3) 0.4701(2) 0.0263(11) Uani 1 1 d D . . . .
C1A C 0.9835(6) 0.5927(4) 0.6773(3) 0.0169(15) Uani 1 1 d . . . . .
C2A C 0.8853(7) 0.6272(4) 0.6872(3) 0.0206(17) Uani 1 1 d . . . . .
C3A C 0.8899(7) 0.6782(4) 0.7292(3) 0.0223(17) Uani 1 1 d . . . . .
H3AA H 0.822457 0.702935 0.734134 0.027 Uiso 1 1 calc R U . . .
C4A C 0.9904(8) 0.6932(4) 0.7638(3) 0.0227(17) Uani 1 1 d . . . . .
C5A C 1.0883(7) 0.6571(5) 0.7539(3) 0.0243(18) Uani 1 1 d . . . . .
H5AA H 1.157890 0.666449 0.776926 0.029 Uiso 1 1 calc R U . . .
C6A C 1.0883(6) 0.6082(4) 0.7117(3) 0.0173(16) Uani 1 1 d . . . . .
C7A C 0.7715(7) 0.6153(4) 0.6538(3) 0.0241(18) Uani 1 1 d . . . . .
H7AA H 0.775730 0.626654 0.615024 0.036 Uiso 1 1 calc R U . . .
H7AB H 0.714634 0.645476 0.667664 0.036 Uiso 1 1 calc R U . . .
H7AC H 0.749456 0.566102 0.656835 0.036 Uiso 1 1 calc R U . . .
C8A C 0.9922(8) 0.7446(5) 0.8100(3) 0.032(2) Uani 1 1 d . . . . .
H8AA H 1.065256 0.741338 0.834073 0.048 Uiso 1 1 calc R U . . .
H8AB H 0.930019 0.733995 0.831344 0.048 Uiso 1 1 calc R U . . .
H8AC H 0.982525 0.792149 0.794894 0.048 Uiso 1 1 calc R U . . .
C9A C 1.1984(7) 0.5738(5) 0.7043(3) 0.0261(19) Uani 1 1 d . . . . .
H9AA H 1.259771 0.593548 0.730811 0.039 Uiso 1 1 calc R U . . .
H9AB H 1.214997 0.582062 0.666667 0.039 Uiso 1 1 calc R U . . .
H9AC H 1.192806 0.523269 0.710695 0.039 Uiso 1 1 calc R U . . .
C10A C 0.8776(6) 0.4699(4) 0.6281(3) 0.0187(16) Uani 1 1 d . . . . .
C11A C 0.7782(7) 0.4555(4) 0.5894(3) 0.0215(17) Uani 1 1 d . . . . .
C12A C 0.7038(7) 0.4025(5) 0.6018(3) 0.0252(18) Uani 1 1 d . . . . .
H12A H 0.637574 0.393398 0.576254 0.030 Uiso 1 1 calc R U . . .
C13A C 0.7222(7) 0.3626(5) 0.6496(4) 0.028(2) Uani 1 1 d . . . . .
C14A C 0.8182(8) 0.3751(4) 0.6855(4) 0.028(2) Uani 1 1 d . . . . .
H14A H 0.832066 0.347909 0.718304 0.034 Uiso 1 1 calc R U . . .
C15A C 0.8979(7) 0.4269(4) 0.6757(4) 0.0223(18) Uani 1 1 d . . . . .
C16A C 0.7487(7) 0.4924(5) 0.5364(3) 0.030(2) Uani 1 1 d . . . . .
H16A H 0.680567 0.471103 0.515815 0.045 Uiso 1 1 calc R U . . .
H16B H 0.812304 0.488830 0.514744 0.045 Uiso 1 1 calc R U . . .
H16C H 0.733728 0.541928 0.543440 0.045 Uiso 1 1 calc R U . . .
C17A C 0.6371(8) 0.3064(5) 0.6616(4) 0.035(2) Uani 1 1 d . . . . .
H17A H 0.559364 0.324494 0.652615 0.052 Uiso 1 1 calc R U . . .
H17B H 0.651003 0.293671 0.700759 0.052 Uiso 1 1 calc R U . . .
H17C H 0.646327 0.264787 0.639016 0.052 Uiso 1 1 calc R U . . .
C18A C 1.0046(8) 0.4349(5) 0.7168(4) 0.032(2) Uani 1 1 d . . . . .
H18A H 1.071755 0.429446 0.697800 0.048 Uiso 1 1 calc R U . . .
H18B H 1.005594 0.398834 0.745475 0.048 Uiso 1 1 calc R U . . .
H18C H 1.005554 0.481418 0.733843 0.048 Uiso 1 1 calc R U . . .
C19A C 1.1201(7) 0.7827(4) 0.3689(3) 0.0203(17) Uani 1 1 d . . . . .
C20A C 1.2181(7) 0.7990(4) 0.4068(3) 0.0203(17) Uani 1 1 d . . . . .
C21A C 1.2937(7) 0.8494(4) 0.3946(4) 0.0241(18) Uani 1 1 d . . . . .
H21A H 1.359693 0.857901 0.420466 0.029 Uiso 1 1 calc R U . . .
C22A C 1.2781(8) 0.8885(5) 0.3464(4) 0.0270(19) Uani 1 1 d . . . . .
C23A C 1.1759(7) 0.8759(4) 0.3101(4) 0.0245(19) Uani 1 1 d . . . . .
H23A H 1.158834 0.903543 0.277734 0.029 Uiso 1 1 calc R U . . .
C24A C 1.1012(7) 0.8240(4) 0.3214(3) 0.0242(19) Uani 1 1 d . . . . .
C25A C 1.2494(8) 0.7598(5) 0.4625(3) 0.0277(19) Uani 1 1 d . . . . .
H25A H 1.317282 0.781311 0.483198 0.042 Uiso 1 1 calc R U . . .
H25B H 1.264944 0.710467 0.455248 0.042 Uiso 1 1 calc R U . . .
H25C H 1.185698 0.762989 0.484086 0.042 Uiso 1 1 calc R U . . .
C26A C 1.3615(8) 0.9427(5) 0.3340(4) 0.040(2) Uani 1 1 d . . . . .
H26A H 1.330479 0.968449 0.300650 0.059 Uiso 1 1 calc R U . . .
H26B H 1.433015 0.919928 0.328150 0.059 Uiso 1 1 calc R U . . .
H26C H 1.375803 0.975352 0.365155 0.059 Uiso 1 1 calc R U . . .
C27A C 0.9933(7) 0.8168(5) 0.2801(3) 0.0250(18) Uani 1 1 d . . . . .
H27A H 0.928568 0.806747 0.299938 0.037 Uiso 1 1 calc R U . . .
H27B H 1.002676 0.778384 0.254508 0.037 Uiso 1 1 calc R U . . .
H27C H 0.979274 0.860646 0.259394 0.037 Uiso 1 1 calc R U . . .
C28A C 1.0086(7) 0.6595(4) 0.3198(3) 0.0183(16) Uani 1 1 d . . . . .
C29A C 1.1097(7) 0.6221(4) 0.3097(3) 0.0184(16) Uani 1 1 d . . . . .
C30A C 1.1036(7) 0.5737(5) 0.2678(3) 0.0226(17) Uani 1 1 d . . . . .
H30A H 1.171053 0.550034 0.261399 0.027 Uiso 1 1 calc R U . . .
C31A C 1.0012(7) 0.5582(5) 0.2343(3) 0.0248(18) Uani 1 1 d . . . . .
C32A C 0.9044(7) 0.5930(4) 0.2439(3) 0.0228(18) Uani 1 1 d . . . . .
H32A H 0.834171 0.583022 0.221597 0.027 Uiso 1 1 calc R U . . .
C33A C 0.9073(7) 0.6433(5) 0.2864(3) 0.0238(18) Uani 1 1 d . . . . .
C34A C 1.2251(6) 0.6359(5) 0.3441(3) 0.0241(18) Uani 1 1 d . . . . .
H34A H 1.279034 0.599181 0.336843 0.036 Uiso 1 1 calc R U . . .
H34B H 1.216421 0.635686 0.383433 0.036 Uiso 1 1 calc R U . . .
H34C H 1.254029 0.681667 0.334200 0.036 Uiso 1 1 calc R U . . .
C35A C 0.9975(8) 0.5050(5) 0.1876(3) 0.036(2) Uani 1 1 d . . . . .
H35A H 0.925259 0.479329 0.184094 0.055 Uiso 1 1 calc R U . . .
H35B H 1.061007 0.472024 0.195610 0.055 Uiso 1 1 calc R U . . .
H35C H 1.003889 0.529574 0.152874 0.055 Uiso 1 1 calc R U . . .
C36A C 0.7938(7) 0.6778(5) 0.2941(4) 0.0276(19) Uani 1 1 d . . . . .
H36A H 0.783796 0.676483 0.333212 0.041 Uiso 1 1 calc R U . . .
H36B H 0.731218 0.652281 0.272360 0.041 Uiso 1 1 calc R U . . .
H36C H 0.793735 0.726578 0.281553 0.041 Uiso 1 1 calc R U . . .
C37A C 1.3336(7) 0.5054(5) 0.4801(4) 0.044(2) Uani 1 1 d . . . . .
H37A H 1.408029 0.485504 0.475712 0.065 Uiso 1 1 calc R U . . .
H37B H 1.288104 0.510926 0.443763 0.065 Uiso 1 1 calc R U . . .
H37C H 1.293889 0.474027 0.502886 0.065 Uiso 1 1 calc R U . . .
C38A C 1.4228(6) 0.5684(4) 0.5558(3) 0.0306(17) Uani 1 1 d D . . . .
H38A H 1.497524 0.549659 0.548936 0.037 Uiso 1 1 calc R U . . .
H38B H 1.391193 0.536320 0.581728 0.037 Uiso 1 1 calc R U . . .
C39A C 1.4388(7) 0.6393(5) 0.5812(4) 0.046(2) Uani 1 1 d D . . . .
H39A H 1.500041 0.637659 0.613026 0.055 Uiso 1 1 calc R U . . .
H39B H 1.461646 0.672846 0.553813 0.055 Uiso 1 1 calc R U . . .
C40A C 1.3477(6) 0.7312(4) 0.6204(3) 0.0286(17) Uani 1 1 d D . . . .
H40A H 1.360154 0.764221 0.590534 0.034 Uiso 1 1 calc R U . . .
H40B H 1.414577 0.733726 0.649412 0.034 Uiso 1 1 calc R U . . .
C41A C 1.2411(7) 0.7515(5) 0.6444(3) 0.0356(19) Uani 1 1 d D . . . .
H41A H 1.232393 0.720935 0.676272 0.043 Uiso 1 1 calc R U . . .
H41B H 1.247847 0.800591 0.657701 0.043 Uiso 1 1 calc R U . . .
C42A C 1.0509(6) 0.7812(4) 0.6203(3) 0.0218(14) Uani 1 1 d D . . . .
H42A H 1.058898 0.832133 0.613722 0.026 Uiso 1 1 calc R U . . .
H42B H 1.047680 0.773921 0.660108 0.026 Uiso 1 1 calc R U . . .
C43A C 0.9418(6) 0.7538(4) 0.5864(3) 0.0271(17) Uani 1 1 d D . . . .
H43A H 0.928855 0.705036 0.598040 0.032 Uiso 1 1 calc R U . . .
H43B H 0.876868 0.782450 0.595115 0.032 Uiso 1 1 calc R U . . .
C44A C 0.9498(7) 0.8227(4) 0.5054(3) 0.0315(17) Uani 1 1 d D . . . .
H44A H 0.937798 0.820005 0.465028 0.047 Uiso 1 1 calc R U . . .
H44B H 1.025352 0.842456 0.517841 0.047 Uiso 1 1 calc R U . . .
H44C H 0.891309 0.852814 0.517944 0.047 Uiso 1 1 calc R U . . .
C45A C 0.6545(7) 0.7514(5) 0.5161(4) 0.047(2) Uani 1 1 d . . . . .
H45A H 0.579875 0.768258 0.523360 0.070 Uiso 1 1 calc R U . . .
H45B H 0.686672 0.784485 0.491699 0.070 Uiso 1 1 calc R U . . .
H45C H 0.705691 0.747426 0.550984 0.070 Uiso 1 1 calc R U . . .
C46A C 0.5716(8) 0.6916(6) 0.4385(4) 0.045(2) Uani 1 1 d . . . . .
H46A H 0.609441 0.721673 0.413440 0.054 Uiso 1 1 calc R U . . .
H46B H 0.497972 0.713275 0.443811 0.054 Uiso 1 1 calc R U . . .
C47A C 0.5530(6) 0.6188(5) 0.4147(3) 0.0336(19) Uani 1 1 d . . . . .
H47A H 0.528375 0.586955 0.442827 0.040 Uiso 1 1 calc R U . . .
H47B H 0.492055 0.619938 0.382656 0.040 Uiso 1 1 calc R U . . .
C48A C 0.6437(7) 0.5241(5) 0.3778(4) 0.037(2) Uani 1 1 d . . . . .
H48A H 0.576174 0.521230 0.349160 0.044 Uiso 1 1 calc R U . . .
H48B H 0.631229 0.492275 0.408404 0.044 Uiso 1 1 calc R U . . .
C49A C 0.7476(6) 0.5017(4) 0.3538(3) 0.0294(17) Uani 1 1 d D . . . .
H49A H 0.739318 0.452316 0.341528 0.035 Uiso 1 1 calc R U . . .
H49B H 0.756751 0.531140 0.321349 0.035 Uiso 1 1 calc R U . . .
C50A C 0.9416(7) 0.4731(5) 0.3781(4) 0.036(2) Uani 1 1 d . . . . .
H50A H 0.945249 0.482122 0.338447 0.044 Uiso 1 1 calc R U . . .
H50B H 0.933348 0.421960 0.383172 0.044 Uiso 1 1 calc R U . . .
C51A C 1.0490(6) 0.4984(4) 0.4120(3) 0.0263(16) Uani 1 1 d . . . . .
H51A H 1.112998 0.468633 0.403646 0.032 Uiso 1 1 calc R U . . .
H51B H 1.064402 0.546843 0.400397 0.032 Uiso 1 1 calc R U . . .
C52A C 1.0406(7) 0.4288(4) 0.4922(3) 0.0359(18) Uani 1 1 d . . . . .
H52A H 1.053279 0.430980 0.532643 0.054 Uiso 1 1 calc R U . . .
H52B H 1.098779 0.399016 0.479180 0.054 Uiso 1 1 calc R U . . .
H52C H 0.964897 0.409214 0.479937 0.054 Uiso 1 1 calc R U . . .
K1B K 0.13706(13) 0.13510(9) 0.53949(6) 0.0227(4) Uani 1 1 d . . . . .
K2B K -0.14145(14) 0.11486(10) 0.46348(7) 0.0256(4) Uani 1 1 d . . . . .
P1B P -0.01237(16) 0.02260(11) 0.61028(8) 0.0204(4) Uani 1 1 d . . . . .
P2B P 0.00821(16) 0.22638(11) 0.39276(8) 0.0194(4) Uani 1 1 d . . . . .
O1B O -0.0549(5) 0.0684(3) 0.5590(2) 0.0268(13) Uani 1 1 d . . . . .
O2B O 0.0510(5) 0.1804(3) 0.4438(2) 0.0243(12) Uani 1 1 d . . . . .
O3B O 0.2490(6) 0.0082(4) 0.5210(4) 0.079(2) Uani 1 1 d D . . . .
O4B O 0.3773(5) 0.1249(3) 0.5592(3) 0.063(2) Uani 1 1 d D . . . .
O5B O 0.2605(6) 0.2180(4) 0.6207(2) 0.061(2) Uani 1 1 d D . . . .
O6B O 0.0489(6) 0.2673(3) 0.5696(3) 0.0539(17) Uani 1 1 d D . . . .
O7B O -0.2827(5) 0.2626(3) 0.4499(3) 0.0523(16) Uani 1 1 d D . . . .
O8B O -0.3774(5) 0.1343(3) 0.4704(3) 0.0491(16) Uani 1 1 d D . . . .
O9B O -0.3022(6) 0.0468(3) 0.3879(2) 0.0603(19) Uani 1 1 d D U . . .
O10B O -0.0899(7) -0.0154(3) 0.4206(3) 0.063(2) Uani 1 1 d D . . . .
C1B C -0.0137(6) 0.0852(4) 0.6692(3) 0.0190(16) Uani 1 1 d . . . . .
C2B C -0.1091(7) 0.1222(4) 0.6795(3) 0.0209(17) Uani 1 1 d . . . . .
C3B C -0.1020(7) 0.1721(4) 0.7222(3) 0.0253(18) Uani 1 1 d . . . . .
H3BA H -0.168561 0.197594 0.727501 0.030 Uiso 1 1 calc R U . . .
C4B C -0.0018(8) 0.1854(5) 0.7567(3) 0.0276(19) Uani 1 1 d . . . . .
C5B C 0.0957(7) 0.1480(5) 0.7457(3) 0.0256(18) Uani 1 1 d . . . . .
H5BA H 0.166302 0.156377 0.768274 0.031 Uiso 1 1 calc R U . . .
C6B C 0.0921(7) 0.1005(4) 0.7040(3) 0.0209(17) Uani 1 1 d . . . . .
C7B C -0.2245(7) 0.1121(5) 0.6450(4) 0.032(2) Uani 1 1 d . . . . .
H7BA H -0.216316 0.115766 0.605751 0.047 Uiso 1 1 calc R U . . .
H7BB H -0.277184 0.148229 0.654575 0.047 Uiso 1 1 calc R U . . .
H7BC H -0.254386 0.065622 0.652460 0.047 Uiso 1 1 calc R U . . .
C8B C 0.0027(9) 0.2364(5) 0.8038(4) 0.041(2) Uani 1 1 d . . . . .
H8BA H -0.063171 0.228934 0.823430 0.062 Uiso 1 1 calc R U . . .
H8BB H 0.001006 0.284421 0.789405 0.062 Uiso 1 1 calc R U . . .
H8BC H 0.073042 0.229175 0.829263 0.062 Uiso 1 1 calc R U . . .
C9B C 0.2023(8) 0.0643(5) 0.6962(4) 0.032(2) Uani 1 1 d . . . . .
H9BA H 0.266777 0.091511 0.714564 0.048 Uiso 1 1 calc R U . . .
H9BB H 0.208086 0.060655 0.656720 0.048 Uiso 1 1 calc R U . . .
H9BC H 0.203521 0.017211 0.712396 0.048 Uiso 1 1 calc R U . . .
C10B C -0.1268(6) -0.0373(4) 0.6266(3) 0.0181(16) Uani 1 1 d . . . . .
C11B C -0.2274(7) -0.0522(4) 0.5897(4) 0.0246(18) Uani 1 1 d . . . . .
C12B C -0.3049(8) -0.1026(5) 0.6052(3) 0.0266(19) Uani 1 1 d . . . . .
H12B H -0.372492 -0.112045 0.580596 0.032 Uiso 1 1 calc R U . . .
C13B C -0.2859(7) -0.1391(4) 0.6553(4) 0.0261(19) Uani 1 1 d . . . . .
C14B C -0.1883(8) -0.1250(4) 0.6899(4) 0.0253(19) Uani 1 1 d . . . . .
H14B H -0.174774 -0.148834 0.724330 0.030 Uiso 1 1 calc R U . . .
C15B C -0.1068(7) -0.0764(4) 0.6765(3) 0.0225(18) Uani 1 1 d . . . . .
C16B C -0.2554(7) -0.0200(4) 0.5344(3) 0.0248(18) Uani 1 1 d . . . . .
H16D H -0.192608 -0.028060 0.512858 0.037 Uiso 1 1 calc R U . . .
H16E H -0.266890 0.030508 0.538409 0.037 Uiso 1 1 calc R U . . .
H16F H -0.325246 -0.041227 0.515343 0.037 Uiso 1 1 calc R U . . .
C17B C -0.3718(8) -0.1927(5) 0.6701(4) 0.033(2) Uani 1 1 d . . . . .
H17D H -0.449184 -0.175242 0.658576 0.049 Uiso 1 1 calc R U . . .
H17E H -0.360514 -0.200465 0.710106 0.049 Uiso 1 1 calc R U . . .
H17F H -0.361078 -0.237000 0.651124 0.049 Uiso 1 1 calc R U . . .
C18B C 0.0023(8) -0.0678(5) 0.7155(4) 0.033(2) Uani 1 1 d . . . . .
H18D H 0.067032 -0.067366 0.694462 0.050 Uiso 1 1 calc R U . . .
H18E H 0.010728 -0.106960 0.741762 0.050 Uiso 1 1 calc R U . . .
H18F H 0.000096 -0.023576 0.735735 0.050 Uiso 1 1 calc R U . . .
C19B C 0.1244(7) 0.2880(4) 0.3768(3) 0.0181(16) Uani 1 1 d . . . . .
C20B C 0.2239(6) 0.3042(4) 0.4127(3) 0.0166(15) Uani 1 1 d . . . . .
C21B C 0.2996(7) 0.3531(4) 0.3982(4) 0.0235(18) Uani 1 1 d . . . . .
H21B H 0.366888 0.362191 0.423052 0.028 Uiso 1 1 calc R U . . .
C22B C 0.2818(7) 0.3898(4) 0.3485(3) 0.0224(17) Uani 1 1 d . . . . .
C23B C 0.1792(7) 0.3767(4) 0.3142(3) 0.0233(19) Uani 1 1 d . . . . .
H23B H 0.162526 0.402116 0.280666 0.028 Uiso 1 1 calc R U . . .
C24B C 0.1026(7) 0.3283(4) 0.3276(3) 0.0183(16) Uani 1 1 d . . . . .
C25B C 0.2549(7) 0.2685(5) 0.4699(3) 0.0267(18) Uani 1 1 d . . . . .
H25D H 0.313628 0.296164 0.492466 0.040 Uiso 1 1 calc R U . . .
H25E H 0.283860 0.221165 0.464840 0.040 Uiso 1 1 calc R U . . .
H25F H 0.186862 0.265760 0.488575 0.040 Uiso 1 1 calc R U . . .
C26B C 0.3673(8) 0.4414(5) 0.3338(4) 0.035(2) Uani 1 1 d . . . . .
H26D H 0.336577 0.465838 0.299744 0.053 Uiso 1 1 calc R U . . .
H26E H 0.437413 0.416768 0.328236 0.053 Uiso 1 1 calc R U . . .
H26F H 0.384001 0.475540 0.363790 0.053 Uiso 1 1 calc R U . . .
C27B C -0.0053(7) 0.3190(4) 0.2873(3) 0.0215(17) Uani 1 1 d . . . . .
H27D H -0.017344 0.360411 0.263531 0.032 Uiso 1 1 calc R U . . .
H27E H -0.070278 0.313155 0.307811 0.032 Uiso 1 1 calc R U . . .
H27F H 0.001974 0.277339 0.264584 0.032 Uiso 1 1 calc R U . . .
C28B C 0.0069(7) 0.1641(4) 0.3324(3) 0.0189(16) Uani 1 1 d . . . . .
C29B C 0.1073(7) 0.1251(4) 0.3234(3) 0.0235(18) Uani 1 1 d . . . . .
C30B C 0.1006(7) 0.0781(4) 0.2802(3) 0.0238(18) Uani 1 1 d . . . . .
H30B H 0.167220 0.053390 0.273785 0.029 Uiso 1 1 calc R U . . .
C31B C -0.0010(7) 0.0659(4) 0.2458(3) 0.0241(18) Uani 1 1 d . . . . .
C32B C -0.0967(7) 0.1007(4) 0.2555(3) 0.0226(18) Uani 1 1 d . . . . .
H32B H -0.166439 0.091805 0.232428 0.027 Uiso 1 1 calc R U . . .
C33B C -0.0948(7) 0.1504(4) 0.2993(3) 0.0219(17) Uani 1 1 d . . . . .
C34B C 0.2196(7) 0.1349(5) 0.3591(3) 0.0246(18) Uani 1 1 d . . . . .
H34D H 0.271417 0.096899 0.352055 0.037 Uiso 1 1 calc R U . . .
H34E H 0.208127 0.134295 0.398009 0.037 Uiso 1 1 calc R U . . .
H34F H 0.252724 0.180024 0.350395 0.037 Uiso 1 1 calc R U . . .
C35B C -0.0038(8) 0.0143(5) 0.1982(3) 0.031(2) Uani 1 1 d . . . . .
H35D H -0.079126 -0.007734 0.191342 0.046 Uiso 1 1 calc R U . . .
H35E H 0.054373 -0.021877 0.207683 0.046 Uiso 1 1 calc R U . . .
H35F H 0.011601 0.039255 0.164985 0.046 Uiso 1 1 calc R U . . .
C36B C -0.2082(7) 0.1842(5) 0.3061(3) 0.0259(18) Uani 1 1 d . . . . .
H36D H -0.201962 0.208041 0.341857 0.039 Uiso 1 1 calc R U . . .
H36E H -0.267279 0.147947 0.304309 0.039 Uiso 1 1 calc R U . . .
H36F H -0.228532 0.218289 0.276385 0.039 Uiso 1 1 calc R U . . .
C37B C 0.2490(10) -0.0566(7) 0.5491(6) 0.092(4) Uani 1 1 d . . . . .
H37D H 0.247717 -0.095069 0.522475 0.138 Uiso 1 1 calc R U . . .
H37E H 0.181518 -0.059453 0.568160 0.138 Uiso 1 1 calc R U . . .
H37F H 0.317870 -0.060138 0.576187 0.138 Uiso 1 1 calc R U . . .
C38B C 0.3612(9) 0.0299(6) 0.5059(4) 0.063(3) Uani 1 1 d D . . . .
H38C H 0.401544 -0.011739 0.493979 0.076 Uiso 1 1 calc R U . . .
H38D H 0.349477 0.063219 0.474586 0.076 Uiso 1 1 calc R U . . .
C39B C 0.4298(8) 0.0625(5) 0.5522(4) 0.051(2) Uani 1 1 d D . . . .
H39C H 0.432311 0.033026 0.585674 0.061 Uiso 1 1 calc R U . . .
H39D H 0.508560 0.070169 0.544215 0.061 Uiso 1 1 calc R U . . .
C40B C 0.4243(6) 0.1554(6) 0.6129(4) 0.059(3) Uani 1 1 d D . . . .
H40C H 0.507849 0.160457 0.614573 0.071 Uiso 1 1 calc R U . . .
H40D H 0.409275 0.123244 0.642872 0.071 Uiso 1 1 calc R U . . .
C41B C 0.3728(9) 0.2254(6) 0.6215(4) 0.062(3) Uani 1 1 d D . . . .
H41C H 0.407036 0.245177 0.657416 0.074 Uiso 1 1 calc R U . . .
H41D H 0.388355 0.258087 0.591931 0.074 Uiso 1 1 calc R U . . .
C42B C 0.2035(10) 0.2838(6) 0.6342(4) 0.072(3) Uani 1 1 d D U . . .
H42C H 0.227687 0.295637 0.673495 0.086 Uiso 1 1 calc R U . . .
H42D H 0.228036 0.322467 0.611480 0.086 Uiso 1 1 calc R U . . .
C43B C 0.0787(9) 0.2783(5) 0.6244(4) 0.055(3) Uani 1 1 d D U . . .
H43C H 0.052623 0.238832 0.645783 0.067 Uiso 1 1 calc R U . . .
H43D H 0.043456 0.322074 0.635828 0.067 Uiso 1 1 calc R U . . .
C44B C -0.0737(8) 0.2669(6) 0.5548(6) 0.069(3) Uani 1 1 d D . . . .
H44D H -0.105272 0.311515 0.565566 0.103 Uiso 1 1 calc R U . . .
H44E H -0.106477 0.228297 0.573906 0.103 Uiso 1 1 calc R U . . .
H44F H -0.092360 0.260548 0.514770 0.103 Uiso 1 1 calc R U . . .
C45B C -0.2589(7) 0.3270(4) 0.4261(4) 0.056(3) Uani 1 1 d . . . . .
H45D H -0.324360 0.341366 0.399569 0.083 Uiso 1 1 calc R U . . .
H45E H -0.191680 0.322037 0.407076 0.083 Uiso 1 1 calc R U . . .
H45F H -0.244067 0.362629 0.455116 0.083 Uiso 1 1 calc R U . . .
C46B C -0.3907(6) 0.2641(4) 0.4692(3) 0.0409(18) Uani 1 1 d . . . . .
H46C H -0.452705 0.266754 0.437695 0.049 Uiso 1 1 calc R U . . .
H46D H -0.396293 0.305316 0.493297 0.049 Uiso 1 1 calc R U . . .
C47B C -0.3993(9) 0.1973(5) 0.5010(4) 0.052(3) Uani 1 1 d . . . . .
H47C H -0.344151 0.199246 0.535235 0.063 Uiso 1 1 calc R U . . .
H47D H -0.476647 0.194058 0.511871 0.063 Uiso 1 1 calc R U . . .
C48B C -0.4378(8) 0.1289(5) 0.4188(4) 0.046(2) Uani 1 1 d . . . . .
H48C H -0.412531 0.165875 0.394754 0.055 Uiso 1 1 calc R U . . .
H48D H -0.519733 0.136464 0.421093 0.055 Uiso 1 1 calc R U . . .
C49B C -0.4227(8) 0.0595(6) 0.3938(3) 0.058(3) Uani 1 1 d D U . . .
H49C H -0.449603 0.022492 0.417295 0.069 Uiso 1 1 calc R U . . .
H49D H -0.469407 0.057115 0.357034 0.069 Uiso 1 1 calc R U . . .
C50B C -0.2805(10) -0.0193(5) 0.3706(4) 0.063(3) Uani 1 1 d . . . . .
H50C H -0.326427 -0.028286 0.334283 0.076 Uiso 1 1 calc R U . . .
H50D H -0.302931 -0.053952 0.397240 0.076 Uiso 1 1 calc R U . . .
C51B C -0.1623(11) -0.0274(5) 0.3658(4) 0.066(3) Uani 1 1 d . . . . .
H51C H -0.140491 0.006381 0.338402 0.079 Uiso 1 1 calc R U . . .
H51D H -0.148650 -0.075343 0.352574 0.079 Uiso 1 1 calc R U . . .
C52B C 0.0275(11) -0.0219(5) 0.4210(6) 0.093(5) Uani 1 1 d . . . . .
H52D H 0.046200 -0.070752 0.413568 0.140 Uiso 1 1 calc R U . . .
H52E H 0.066908 -0.007966 0.457223 0.140 Uiso 1 1 calc R U . . .
H52F H 0.051930 0.008426 0.392425 0.140 Uiso 1 1 calc R U . . .

loop_
_atom_site_aniso_label
_atom_site_aniso_U_11
_atom_site_aniso_U_22
_atom_site_aniso_U_33
_atom_site_aniso_U_23
_atom_site_aniso_U_13
_atom_site_aniso_U_12
K1A 0.0171(8) 0.0347(10) 0.0188(8) 0.0011(7) 0.0020(7) -0.0044(8)
K2A 0.0192(8) 0.0313(9) 0.0184(8) -0.0005(7) -0.0002(6) -0.0074(7)
P1A 0.0164(9) 0.0206(10) 0.0181(9) -0.0018(8) 0.0027(7) -0.0012(8)
P2A 0.0158(9) 0.0187(9) 0.0188(9) -0.0032(8) 0.0037(7) -0.0018(8)
O1A 0.025(3) 0.023(3) 0.016(2) -0.001(2) 0.001(2) -0.008(2)
O2A 0.022(3) 0.024(3) 0.016(2) 0.002(2) 0.0059(19) 0.000(2)
O3A 0.028(3) 0.040(3) 0.026(3) -0.008(3) -0.001(2) -0.001(3)
O4A 0.020(3) 0.046(3) 0.026(3) -0.006(2) 0.006(2) -0.007(2)
O5A 0.031(3) 0.035(3) 0.025(3) -0.013(2) 0.002(2) -0.009(2)
O6A 0.034(3) 0.025(3) 0.023(2) -0.002(2) 0.008(2) -0.002(2)
O7A 0.028(3) 0.042(3) 0.026(3) 0.000(3) 0.003(2) 0.003(3)
O8A 0.020(3) 0.039(3) 0.027(3) -0.004(2) 0.002(2) -0.007(2)
O9A 0.023(3) 0.039(3) 0.025(2) -0.010(2) 0.006(2) -0.001(2)
O10A 0.032(3) 0.022(3) 0.026(3) -0.005(2) 0.008(2) 0.000(2)
C1A 0.014(3) 0.018(4) 0.018(3) 0.000(3) 0.002(3) -0.005(3)
C2A 0.023(4) 0.020(4) 0.017(3) 0.003(3) -0.003(3) -0.006(3)
C3A 0.031(4) 0.015(4) 0.022(4) -0.002(3) 0.006(3) -0.005(3)
C4A 0.041(5) 0.016(4) 0.013(3) -0.007(3) 0.008(3) -0.007(3)
C5A 0.024(4) 0.029(4) 0.019(4) -0.002(3) 0.000(3) -0.013(3)
C6A 0.015(4) 0.022(4) 0.015(3) 0.003(3) 0.003(3) -0.006(3)
C7A 0.026(4) 0.020(4) 0.026(4) -0.004(3) 0.004(3) 0.001(3)
C8A 0.045(5) 0.030(4) 0.023(4) -0.008(4) 0.011(4) -0.008(4)
C9A 0.022(4) 0.037(5) 0.019(4) -0.001(3) 0.002(3) -0.004(4)
C10A 0.014(3) 0.019(4) 0.022(4) -0.007(3) -0.003(3) 0.002(3)
C11A 0.023(4) 0.013(3) 0.030(4) -0.007(3) 0.007(3) -0.003(3)
C12A 0.022(4) 0.028(4) 0.026(4) -0.007(4) 0.004(3) 0.000(4)
C13A 0.022(4) 0.022(4) 0.046(5) -0.012(4) 0.020(4) -0.004(3)
C14A 0.030(5) 0.020(4) 0.035(5) 0.001(4) 0.007(4) 0.004(4)
C15A 0.018(4) 0.014(4) 0.037(4) -0.007(3) 0.011(3) -0.003(3)
C16A 0.019(4) 0.039(5) 0.030(4) -0.011(4) 0.000(3) -0.008(4)
C17A 0.028(5) 0.023(4) 0.057(6) -0.001(4) 0.016(4) -0.004(4)
C18A 0.038(5) 0.026(5) 0.032(5) 0.001(4) 0.000(4) -0.001(4)
C19A 0.023(4) 0.015(4) 0.025(4) -0.004(3) 0.013(3) -0.001(3)
C20A 0.018(4) 0.024(4) 0.019(4) -0.003(3) 0.003(3) 0.002(3)
C21A 0.018(4) 0.016(4) 0.036(5) -0.008(4) -0.001(3) -0.003(3)
C22A 0.025(4) 0.020(4) 0.037(5) -0.005(4) 0.009(4) -0.006(4)
C23A 0.026(4) 0.019(4) 0.030(4) 0.004(4) 0.007(3) -0.004(3)
C24A 0.032(5) 0.019(4) 0.021(4) -0.002(3) 0.004(3) 0.006(4)
C25A 0.030(4) 0.029(4) 0.021(4) -0.007(4) -0.007(3) -0.007(4)
C26A 0.035(5) 0.031(5) 0.055(6) -0.003(5) 0.011(4) -0.018(4)
C27A 0.022(4) 0.021(4) 0.031(4) 0.010(4) 0.002(3) -0.005(3)
C28A 0.029(4) 0.017(4) 0.009(3) -0.001(3) 0.003(3) -0.006(3)
C29A 0.022(4) 0.018(4) 0.017(3) 0.000(3) 0.008(3) 0.000(3)
C30A 0.024(4) 0.027(4) 0.019(3) 0.001(3) 0.012(3) 0.000(3)
C31A 0.026(4) 0.030(4) 0.020(4) 0.003(3) 0.006(3) -0.008(4)
C32A 0.032(4) 0.022(4) 0.013(3) 0.002(3) 0.000(3) -0.007(3)
C33A 0.024(4) 0.024(4) 0.023(4) -0.002(3) 0.002(3) -0.005(3)
C34A 0.016(4) 0.029(4) 0.026(4) -0.004(3) -0.001(3) 0.005(3)
C35A 0.043(5) 0.042(5) 0.024(4) -0.018(4) 0.003(4) -0.011(4)
C36A 0.019(4) 0.029(4) 0.034(4) 0.000(4) -0.003(3) -0.002(3)
C37A 0.034(5) 0.044(5) 0.053(5) 0.003(4) 0.008(4) -0.006(4)
C38A 0.023(4) 0.041(4) 0.025(4) 0.005(3) -0.007(3) 0.011(3)
C39A 0.018(4) 0.069(7) 0.045(5) -0.001(5) -0.013(4) -0.002(4)
C40A 0.029(4) 0.034(4) 0.022(3) -0.005(3) -0.003(3) -0.007(3)
C41A 0.035(4) 0.044(5) 0.028(4) -0.005(4) 0.006(3) -0.008(4)
C42A 0.023(3) 0.024(4) 0.019(3) -0.008(3) 0.004(3) -0.002(3)
C43A 0.028(4) 0.027(4) 0.028(4) -0.001(3) 0.012(3) -0.001(3)
C44A 0.037(4) 0.030(4) 0.030(4) 0.003(3) 0.011(3) -0.003(3)
C45A 0.033(4) 0.054(6) 0.055(6) -0.030(5) 0.014(4) -0.006(4)
C46A 0.037(5) 0.070(7) 0.028(4) 0.005(4) 0.000(4) 0.021(5)
C47A 0.015(4) 0.062(6) 0.025(4) -0.013(4) 0.006(3) 0.000(4)
C48A 0.027(4) 0.047(5) 0.036(5) -0.009(4) 0.003(4) -0.013(4)
C49A 0.027(4) 0.034(4) 0.024(4) -0.009(3) -0.007(3) -0.009(3)
C50A 0.041(5) 0.038(5) 0.031(4) -0.008(4) 0.010(4) 0.000(4)
C51A 0.032(4) 0.031(4) 0.017(3) -0.004(3) 0.006(3) 0.008(3)
C52A 0.047(5) 0.029(4) 0.033(4) -0.003(3) 0.010(4) 0.000(4)
K1B 0.0191(8) 0.0285(9) 0.0198(8) 0.0022(7) 0.0001(6) -0.0070(7)
K2B 0.0255(9) 0.0279(9) 0.0228(8) 0.0030(8) 0.0013(7) -0.0080(8)
P1B 0.0205(10) 0.0195(10) 0.0218(10) 0.0006(8) 0.0053(8) -0.0015(9)
P2B 0.0193(10) 0.0222(10) 0.0175(9) -0.0014(8) 0.0053(7) -0.0046(8)
O1B 0.029(3) 0.029(3) 0.021(3) 0.001(2) 0.001(2) -0.008(3)
O2B 0.028(3) 0.027(3) 0.018(3) 0.002(2) 0.002(2) -0.006(2)
O3B 0.048(4) 0.062(5) 0.132(7) -0.050(5) 0.036(4) -0.014(3)
O4B 0.023(3) 0.047(4) 0.115(6) 0.035(4) -0.003(3) -0.003(3)
O5B 0.071(5) 0.074(5) 0.032(3) 0.007(3) -0.015(3) -0.049(4)
O6B 0.089(5) 0.032(3) 0.047(3) -0.009(3) 0.035(3) -0.012(3)
O7B 0.039(3) 0.051(4) 0.072(4) -0.017(3) 0.023(3) -0.012(3)
O8B 0.032(3) 0.050(3) 0.063(4) 0.026(3) -0.001(3) -0.002(3)
O9B 0.087(5) 0.053(4) 0.034(3) 0.002(3) -0.014(3) -0.040(4)
O10B 0.102(6) 0.035(3) 0.066(4) -0.018(3) 0.061(4) -0.019(4)
C1B 0.016(4) 0.021(4) 0.020(3) 0.003(3) 0.001(3) -0.002(3)
C2B 0.023(4) 0.021(4) 0.017(3) -0.002(3) 0.000(3) -0.005(3)
C3B 0.028(4) 0.019(4) 0.031(4) 0.000(3) 0.009(3) -0.001(3)
C4B 0.040(5) 0.023(4) 0.020(4) -0.001(3) 0.005(3) -0.012(4)
C5B 0.023(4) 0.031(4) 0.022(4) -0.001(3) 0.000(3) -0.009(3)
C6B 0.019(4) 0.019(4) 0.024(4) 0.008(3) 0.001(3) -0.007(3)
C7B 0.022(4) 0.025(4) 0.048(5) -0.011(4) 0.006(4) 0.004(3)
C8B 0.058(6) 0.040(5) 0.028(4) -0.004(4) 0.014(4) -0.014(5)
C9B 0.025(4) 0.034(5) 0.035(4) 0.008(4) -0.001(3) -0.001(4)
C10B 0.013(3) 0.019(4) 0.022(4) -0.005(3) 0.000(3) 0.002(3)
C11B 0.024(4) 0.020(4) 0.030(4) -0.004(4) 0.006(3) 0.002(4)
C12B 0.029(5) 0.029(4) 0.025(4) -0.007(4) 0.011(3) -0.001(4)
C13B 0.027(5) 0.015(4) 0.039(5) -0.005(4) 0.015(4) 0.000(4)
C14B 0.035(5) 0.018(4) 0.024(4) 0.000(3) 0.012(4) 0.002(4)
C15B 0.023(4) 0.019(4) 0.026(4) -0.005(3) 0.005(3) -0.003(3)
C16B 0.018(4) 0.024(4) 0.031(4) 0.004(3) -0.001(3) 0.001(3)
C17B 0.037(5) 0.024(5) 0.040(5) 0.000(4) 0.018(4) -0.006(4)
C18B 0.041(6) 0.029(5) 0.028(4) 0.007(4) -0.004(4) 0.000(4)
C19B 0.025(4) 0.015(3) 0.017(3) -0.001(3) 0.014(3) -0.003(3)
C20B 0.018(4) 0.012(3) 0.020(4) -0.006(3) 0.003(3) 0.002(3)
C21B 0.015(4) 0.014(4) 0.041(5) -0.012(3) 0.004(3) -0.004(3)
C22B 0.028(4) 0.018(4) 0.023(4) -0.001(3) 0.010(3) -0.003(3)
C23B 0.033(5) 0.017(4) 0.022(4) -0.001(3) 0.011(3) -0.003(3)
C24B 0.026(4) 0.015(4) 0.015(3) 0.000(3) 0.003(3) 0.001(3)
C25B 0.028(4) 0.032(4) 0.017(3) 0.002(3) -0.007(3) -0.004(4)
C26B 0.036(5) 0.026(5) 0.046(5) -0.012(4) 0.016(4) -0.017(4)
C27B 0.024(4) 0.018(4) 0.021(4) 0.002(3) -0.001(3) -0.001(3)
C28B 0.026(4) 0.011(3) 0.019(4) 0.001(3) 0.003(3) -0.002(3)
C29B 0.024(4) 0.018(4) 0.029(4) 0.006(3) 0.010(3) -0.001(3)
C30B 0.024(4) 0.022(4) 0.026(4) 0.001(3) 0.006(3) 0.002(3)
C31B 0.032(4) 0.021(4) 0.020(4) 0.004(3) 0.008(3) -0.003(3)
C32B 0.027(4) 0.016(4) 0.023(4) 0.009(3) -0.004(3) -0.006(3)
C33B 0.030(4) 0.017(4) 0.018(4) 0.001(3) 0.001(3) -0.001(3)
C34B 0.019(4) 0.028(4) 0.026(4) 0.000(3) -0.001(3) 0.001(3)
C35B 0.039(5) 0.029(4) 0.024(4) -0.009(4) 0.001(3) -0.007(4)
C36B 0.016(4) 0.029(4) 0.031(4) 0.002(4) -0.002(3) -0.005(3)
C37B 0.058(7) 0.096(10) 0.129(12) -0.026(9) 0.038(7) 0.025(7)
C38B 0.082(8) 0.074(8) 0.034(5) 0.004(5) 0.014(5) 0.043(6)
C39B 0.040(5) 0.037(5) 0.080(7) 0.017(5) 0.023(5) 0.005(4)
C40B 0.015(4) 0.111(9) 0.047(5) 0.037(6) -0.010(3) -0.015(5)
C41B 0.062(6) 0.081(8) 0.033(5) 0.027(5) -0.026(4) -0.042(6)
C42B 0.120(8) 0.052(6) 0.036(5) -0.019(5) -0.015(5) -0.004(6)
C43B 0.089(7) 0.046(5) 0.031(5) -0.003(4) 0.010(5) -0.009(5)
C44B 0.044(6) 0.048(6) 0.118(10) -0.009(6) 0.024(6) 0.003(5)
C45B 0.040(5) 0.033(4) 0.097(7) -0.032(5) 0.016(5) -0.014(4)
C46B 0.033(4) 0.041(4) 0.050(5) -0.011(4) 0.010(3) 0.000(3)
C47B 0.075(7) 0.045(5) 0.042(5) 0.006(4) 0.025(5) 0.026(5)
C48B 0.049(5) 0.044(5) 0.046(5) -0.001(4) 0.014(4) -0.016(4)
C49B 0.044(5) 0.091(7) 0.032(4) -0.004(5) -0.016(4) -0.032(5)
C50B 0.095(9) 0.046(6) 0.044(5) -0.017(5) -0.005(5) -0.024(6)
C51B 0.123(10) 0.051(6) 0.026(4) -0.018(4) 0.013(5) 0.016(6)
C52B 0.113(11) 0.027(5) 0.163(14) 0.009(7) 0.103(11) 0.010(6)

loop_
_atom_type_symbol
_atom_type_description
_atom_type_scat_dispersion_real
_atom_type_scat_dispersion_imag
_atom_type_scat_source
C C 0.0033 0.0016 'International Tables Vol C Tables 4.2.6.8 and 6.1.1.4'
H H 0.0000 0.0000 'International Tables Vol C Tables 4.2.6.8 and 6.1.1.4'
O O 0.0106 0.0060 'International Tables Vol C Tables 4.2.6.8 and 6.1.1.4'
P P 0.1023 0.0942 'International Tables Vol C Tables 4.2.6.8 and 6.1.1.4'
K K 0.2009 0.2494 'International Tables Vol C Tables 4.2.6.8 and 6.1.1.4'

loop_
_geom_angle_atom_site_label_1
_geom_angle_atom_site_label_2
_geom_angle_atom_site_label_3
_geom_angle
_geom_angle_site_symmetry_1
_geom_angle_site_symmetry_3
_geom_angle_publ_flag
O2A K1A O1A 101.43(17) . . ?
O2A K1A O4A 131.01(17) . . ?
O1A K1A O4A 124.20(16) . . ?
O2A K1A O5A 109.22(17) . . ?
O1A K1A O5A 90.63(16) . . ?
O4A K1A O5A 58.59(15) . . ?
O2A K1A O3A 98.50(17) . . ?
O1A K1A O3A 138.57(17) . . ?
O4A K1A O3A 59.88(15) . . ?
O5A K1A O3A 116.31(16) . . ?
O2A K1A O10A 75.59(16) . . ?
O1A K1A O10A 69.80(15) . . ?
O4A K1A O10A 132.99(16) . . ?
O5A K1A O10A 160.43(17) . . ?
O3A K1A O10A 80.70(15) . . ?
O2A K1A O6A 66.32(15) . . ?
O1A K1A O6A 68.73(15) . . ?
O4A K1A O6A 111.73(15) . . ?
O5A K1A O6A 54.36(14) . . ?
O3A K1A O6A 152.50(16) . . ?
O10A K1A O6A 114.86(15) . . ?
O2A K1A K2A 52.06(12) . . ?
O1A K1A K2A 49.37(11) . . ?
O4A K1A K2A 163.69(12) . . ?
O5A K1A K2A 105.16(12) . . ?
O3A K1A K2A 135.98(11) . . ?
O10A K1A K2A 62.07(10) . . ?
O6A K1A K2A 52.80(10) . . ?
O2A K1A P1A 126.41(13) . . ?
O1A K1A P1A 26.68(11) . . ?
O4A K1A P1A 102.02(12) . . ?
O5A K1A P1A 90.18(12) . . ?
O3A K1A P1A 117.13(13) . . ?
O10A K1A P1A 72.60(11) . . ?
O6A K1A P1A 89.83(10) . . ?
K2A K1A P1A 74.99(5) . . ?
O2A K1A C25A 55.94(17) . . ?
O1A K1A C25A 144.9(2) . . ?
O4A K1A C25A 75.51(17) . . ?
O5A K1A C25A 75.23(18) . . ?
O3A K1A C25A 75.5(2) . . ?
O10A K1A C25A 120.64(17) . . ?
O6A K1A C25A 77.06(19) . . ?
K2A K1A C25A 102.92(14) . . ?
P1A K1A C25A 164.31(17) . . ?
O1A K2A O2A 101.52(18) . . ?
O1A K2A O9A 108.90(17) . . ?
O2A K2A O9A 91.34(16) . . ?
O1A K2A O8A 131.61(17) . . ?
O2A K2A O8A 123.45(16) . . ?
O9A K2A O8A 57.95(15) . . ?
O1A K2A O7A 99.79(17) . . ?
O2A K2A O7A 138.18(17) . . ?
O9A K2A O7A 114.94(16) . . ?
O8A K2A O7A 59.23(15) . . ?
O1A K2A O6A 75.74(15) . . ?
O2A K2A O6A 70.69(15) . . ?
O9A K2A O6A 162.03(16) . . ?
O8A K2A O6A 132.25(16) . . ?
O7A K2A O6A 80.39(15) . . ?
O1A K2A O10A 66.25(15) . . ?
O2A K2A O10A 69.41(15) . . ?
O9A K2A O10A 54.18(13) . . ?
O8A K2A O10A 111.10(15) . . ?
O7A K2A O10A 152.37(15) . . ?
O6A K2A O10A 116.25(15) . . ?
O1A K2A K1A 52.09(13) . . ?
O2A K2A K1A 49.43(11) . . ?
O9A K2A K1A 105.79(11) . . ?
O8A K2A K1A 163.59(12) . . ?
O7A K2A K1A 136.92(11) . . ?
O6A K2A K1A 62.67(11) . . ?
O10A K2A K1A 53.59(10) . . ?
O1A K2A P2A 126.42(13) . . ?
O2A K2A P2A 26.41(11) . . ?
O9A K2A P2A 90.43(12) . . ?
O8A K2A P2A 101.30(11) . . ?
O7A K2A P2A 116.76(12) . . ?
O6A K2A P2A 73.60(11) . . ?
O10A K2A P2A 89.93(10) . . ?
K1A K2A P2A 74.86(5) . . ?
O1A K2A C16A 55.20(18) . . ?
O2A K2A C16A 143.8(2) . . ?
O9A K2A C16A 74.27(18) . . ?
O8A K2A C16A 76.90(17) . . ?
O7A K2A C16A 77.10(19) . . ?
O6A K2A C16A 120.25(18) . . ?
O10A K2A C16A 75.41(18) . . ?
K1A K2A C16A 102.04(14) . . ?
P2A K2A C16A 163.11(17) . . ?
O1A P1A C10A 109.2(3) . . ?
O1A P1A C1A 102.7(3) . . ?
C10A P1A C1A 99.4(3) . . ?
O1A P1A K1A 50.8(2) . . ?
C10A P1A K1A 151.3(3) . . ?
C1A P1A K1A 104.9(2) . . ?
O2A P2A C19A 109.2(3) . . ?
O2A P2A C28A 104.0(3) . . ?
C19A P2A C28A 99.5(3) . . ?
O2A P2A K2A 50.6(2) . . ?
C19A P2A K2A 151.4(3) . . ?
C28A P2A K2A 104.9(2) . . ?
P1A O1A K2A 161.7(3) . . ?
P1A O1A K1A 102.5(3) . . ?
K2A O1A K1A 78.54(15) . . ?
P2A O2A K1A 162.3(3) . . ?
P2A O2A K2A 103.0(3) . . ?
K1A O2A K2A 78.51(15) . . ?
C38A O3A C37A 112.5(6) . . ?
C38A O3A K1A 107.7(4) . . ?
C37A O3A K1A 111.0(4) . . ?
C39A O4A C40A 110.6(6) . . ?
C39A O4A K1A 116.8(5) . . ?
C40A O4A K1A 117.4(4) . . ?
C41A O5A C42A 111.1(5) . . ?
C41A O5A K1A 118.7(5) . . ?
C42A O5A K1A 125.6(4) . . ?
C44A O6A C43A 113.9(6) . . ?
C44A O6A K2A 127.3(4) . . ?
C43A O6A K2A 116.0(4) . . ?
C44A O6A K1A 126.9(4) . . ?
C43A O6A K1A 94.3(4) . . ?
K2A O6A K1A 64.54(11) . . ?
C46A O7A C45A 108.3(7) . . ?
C46A O7A K2A 107.9(5) . . ?
C45A O7A K2A 112.0(4) . . ?
C48A O8A C47A 111.4(6) . . ?
C48A O8A K2A 117.2(5) . . ?
C47A O8A K2A 116.1(4) . . ?
C50A O9A C49A 111.0(6) . . ?
C50A O9A K2A 124.4(4) . . ?
C49A O9A K2A 119.3(4) . . ?
C51A O10A C52A 112.9(6) . . ?
C51A O10A K1A 115.8(4) . . ?
C52A O10A K1A 128.0(4) . . ?
C51A O10A K2A 94.8(4) . . ?
C52A O10A K2A 128.1(4) . . ?
K1A O10A K2A 64.35(10) . . ?
C2A C1A C6A 118.8(7) . . ?
C2A C1A P1A 122.6(6) . . ?
C6A C1A P1A 118.2(6) . . ?
C1A C2A C3A 120.3(7) . . ?
C1A C2A C7A 123.3(7) . . ?
C3A C2A C7A 116.4(8) . . ?
C4A C3A C2A 121.9(8) . . ?
C4A C3A H3AA 119.0 . . ?
C2A C3A H3AA 119.0 . . ?
C3A C4A C5A 117.0(7) . . ?
C3A C4A C8A 121.1(8) . . ?
C5A C4A C8A 121.8(8) . . ?
C6A C5A C4A 122.9(7) . . ?
C6A C5A H5AA 118.6 . . ?
C4A C5A H5AA 118.6 . . ?
C5A C6A C1A 119.0(7) . . ?
C5A C6A C9A 118.2(7) . . ?
C1A C6A C9A 122.8(7) . . ?
C2A C7A H7AA 109.5 . . ?
C2A C7A H7AB 109.5 . . ?
H7AA C7A H7AB 109.5 . . ?
C2A C7A H7AC 109.5 . . ?
H7AA C7A H7AC 109.5 . . ?
H7AB C7A H7AC 109.5 . . ?
C4A C8A H8AA 109.5 . . ?
C4A C8A H8AB 109.5 . . ?
H8AA C8A H8AB 109.5 . . ?
C4A C8A H8AC 109.5 . . ?
H8AA C8A H8AC 109.5 . . ?
H8AB C8A H8AC 109.5 . . ?
C6A C9A H9AA 109.5 . . ?
C6A C9A H9AB 109.5 . . ?
H9AA C9A H9AB 109.5 . . ?
C6A C9A H9AC 109.5 . . ?
H9AA C9A H9AC 109.5 . . ?
H9AB C9A H9AC 109.5 . . ?
C15A C10A C11A 117.6(7) . . ?
C15A C10A P1A 118.2(5) . . ?
C11A C10A P1A 123.8(6) . . ?
C12A C11A C10A 118.6(7) . . ?
C12A C11A C16A 117.0(7) . . ?
C10A C11A C16A 124.3(7) . . ?
C13A C12A C11A 123.2(8) . . ?
C13A C12A H12A 118.4 . . ?
C11A C12A H12A 118.4 . . ?
C14A C13A C12A 118.0(8) . . ?
C14A C13A C17A 121.0(9) . . ?
C12A C13A C17A 121.0(8) . . ?
C13A C14A C15A 122.2(9) . . ?
C13A C14A H14A 118.9 . . ?
C15A C14A H14A 118.9 . . ?
C14A C15A C10A 120.2(7) . . ?
C14A C15A C18A 118.4(8) . . ?
C10A C15A C18A 121.4(7) . . ?
C11A C16A K2A 136.2(5) . . ?
C11A C16A H16A 109.5 . . ?
K2A C16A H16A 114.2 . . ?
C11A C16A H16B 109.5 . . ?
K2A C16A H16B 53.6 . . ?
H16A C16A H16B 109.5 . . ?
C11A C16A H16C 109.5 . . ?
K2A C16A H16C 57.3 . . ?
H16A C16A H16C 109.5 . . ?
H16B C16A H16C 109.5 . . ?
C13A C17A H17A 109.5 . . ?
C13A C17A H17B 109.5 . . ?
H17A C17A H17B 109.5 . . ?
C13A C17A H17C 109.5 . . ?
H17A C17A H17C 109.5 . . ?
H17B C17A H17C 109.5 . . ?
C15A C18A H18A 109.5 . . ?
C15A C18A H18B 109.5 . . ?
H18A C18A H18B 109.5 . . ?
C15A C18A H18C 109.5 . . ?
H18A C18A H18C 109.5 . . ?
H18B C18A H18C 109.5 . . ?
C24A C19A C20A 116.4(7) . . ?
C24A C19A P2A 118.2(6) . . ?
C20A C19A P2A 125.0(6) . . ?
C21A C20A C19A 120.7(7) . . ?
C21A C20A C25A 116.3(7) . . ?
C19A C20A C25A 123.0(7) . . ?
C20A C21A C22A 123.1(7) . . ?
C20A C21A H21A 118.4 . . ?
C22A C21A H21A 118.4 . . ?
C21A C22A C23A 116.3(7) . . ?
C21A C22A C26A 122.1(8) . . ?
C23A C22A C26A 121.6(8) . . ?
C24A C23A C22A 120.9(8) . . ?
C24A C23A H23A 119.6 . . ?
C22A C23A H23A 119.6 . . ?
C23A C24A C19A 122.4(8) . . ?
C23A C24A C27A 115.9(7) . . ?
C19A C24A C27A 121.7(8) . . ?
C20A C25A K1A 135.6(5) . . ?
C20A C25A H25A 109.5 . . ?
K1A C25A H25A 114.8 . . ?
C20A C25A H25B 109.5 . . ?
K1A C25A H25B 58.5 . . ?
H25A C25A H25B 109.5 . . ?
C20A C25A H25C 109.5 . . ?
K1A C25A H25C 52.3 . . ?
H25A C25A H25C 109.5 . . ?
H25B C25A H25C 109.5 . . ?
C22A C26A H26A 109.5 . . ?
C22A C26A H26B 109.5 . . ?
H26A C26A H26B 109.5 . . ?
C22A C26A H26C 109.5 . . ?
H26A C26A H26C 109.5 . . ?
H26B C26A H26C 109.5 . . ?
C24A C27A H27A 109.5 . . ?
C24A C27A H27B 109.5 . . ?
H27A C27A H27B 109.5 . . ?
C24A C27A H27C 109.5 . . ?
H27A C27A H27C 109.5 . . ?
H27B C27A H27C 109.5 . . ?
C33A C28A C29A 117.3(7) . . ?
C33A C28A P2A 120.0(6) . . ?
C29A C28A P2A 122.1(5) . . ?
C30A C29A C28A 119.9(7) . . ?
C30A C29A C34A 118.6(7) . . ?
C28A C29A C34A 121.5(7) . . ?
C29A C30A C31A 122.2(8) . . ?
C29A C30A H30A 118.9 . . ?
C31A C30A H30A 118.9 . . ?
C32A C31A C30A 118.3(8) . . ?
C32A C31A C35A 120.7(8) . . ?
C30A C31A C35A 121.0(8) . . ?
C31A C32A C33A 121.2(7) . . ?
C31A C32A H32A 119.4 . . ?
C33A C32A H32A 119.4 . . ?
C28A C33A C32A 121.0(8) . . ?
C28A C33A C36A 122.3(7) . . ?
C32A C33A C36A 116.6(7) . . ?
C29A C34A H34A 109.5 . . ?
C29A C34A H34B 109.5 . . ?
H34A C34A H34B 109.5 . . ?
C29A C34A H34C 109.5 . . ?
H34A C34A H34C 109.5 . . ?
H34B C34A H34C 109.5 . . ?
C31A C35A H35A 109.5 . . ?
C31A C35A H35B 109.5 . . ?
H35A C35A H35B 109.5 . . ?
C31A C35A H35C 109.5 . . ?
H35A C35A H35C 109.5 . . ?
H35B C35A H35C 109.5 . . ?
C33A C36A H36A 109.5 . . ?
C33A C36A H36B 109.5 . . ?
H36A C36A H36B 109.5 . . ?
C33A C36A H36C 109.5 . . ?
H36A C36A H36C 109.5 . . ?
H36B C36A H36C 109.5 . . ?
O3A C37A H37A 109.5 . . ?
O3A C37A H37B 109.5 . . ?
H37A C37A H37B 109.5 . . ?
O3A C37A H37C 109.5 . . ?
H37A C37A H37C 109.5 . . ?
H37B C37A H37C 109.5 . . ?
O3A C38A C39A 110.8(6) . . ?
O3A C38A H38A 109.5 . . ?
C39A C38A H38A 109.5 . . ?
O3A C38A H38B 109.5 . . ?
C39A C38A H38B 109.5 . . ?
H38A C38A H38B 108.1 . . ?
O4A C39A C38A 109.7(7) . . ?
O4A C39A H39A 109.7 . . ?
C38A C39A H39A 109.7 . . ?
O4A C39A H39B 109.7 . . ?
C38A C39A H39B 109.7 . . ?
H39A C39A H39B 108.2 . . ?
O4A C40A C41A 109.8(6) . . ?
O4A C40A H40A 109.7 . . ?
C41A C40A H40A 109.7 . . ?
O4A C40A H40B 109.7 . . ?
C41A C40A H40B 109.7 . . ?
H40A C40A H40B 108.2 . . ?
O5A C41A C40A 110.4(6) . . ?
O5A C41A H41A 109.6 . . ?
C40A C41A H41A 109.6 . . ?
O5A C41A H41B 109.6 . . ?
C40A C41A H41B 109.6 . . ?
H41A C41A H41B 108.1 . . ?
O5A C42A C43A 108.8(6) . . ?
O5A C42A H42A 109.9 . . ?
C43A C42A H42A 109.9 . . ?
O5A C42A H42B 109.9 . . ?
C43A C42A H42B 109.9 . . ?
H42A C42A H42B 108.3 . . ?
O6A C43A C42A 114.7(6) . . ?
O6A C43A H43A 108.6 . . ?
C42A C43A H43A 108.6 . . ?
O6A C43A H43B 108.6 . . ?
C42A C43A H43B 108.6 . . ?
H43A C43A H43B 107.6 . . ?
O6A C44A H44A 109.5 . . ?
O6A C44A H44B 109.5 . . ?
H44A C44A H44B 109.5 . . ?
O6A C44A H44C 109.5 . . ?
H44A C44A H44C 109.5 . . ?
H44B C44A H44C 109.5 . . ?
O7A C45A H45A 109.5 . . ?
O7A C45A H45B 109.5 . . ?
H45A C45A H45B 109.5 . . ?
O7A C45A H45C 109.5 . . ?
H45A C45A H45C 109.5 . . ?
H45B C45A H45C 109.5 . . ?
O7A C46A C47A 106.5(7) . . ?
O7A C46A H46A 110.4 . . ?
C47A C46A H46A 110.4 . . ?
O7A C46A H46B 110.4 . . ?
C47A C46A H46B 110.4 . . ?
H46A C46A H46B 108.6 . . ?
O8A C47A C46A 109.9(7) . . ?
O8A C47A H47A 109.7 . . ?
C46A C47A H47A 109.7 . . ?
O8A C47A H47B 109.7 . . ?
C46A C47A H47B 109.7 . . ?
H47A C47A H47B 108.2 . . ?
O8A C48A C49A 110.3(7) . . ?
O8A C48A H48A 109.6 . . ?
C49A C48A H48A 109.6 . . ?
O8A C48A H48B 109.6 . . ?
C49A C48A H48B 109.6 . . ?
H48A C48A H48B 108.1 . . ?
O9A C49A C48A 109.6(6) . . ?
O9A C49A H49A 109.8 . . ?
C48A C49A H49A 109.8 . . ?
O9A C49A H49B 109.8 . . ?
C48A C49A H49B 109.8 . . ?
H49A C49A H49B 108.2 . . ?
O9A C50A C51A 109.6(6) . . ?
O9A C50A H50A 109.8 . . ?
C51A C50A H50A 109.8 . . ?
O9A C50A H50B 109.8 . . ?
C51A C50A H50B 109.8 . . ?
H50A C50A H50B 108.2 . . ?
O10A C51A C50A 115.2(6) . . ?
O10A C51A H51A 108.5 . . ?
C50A C51A H51A 108.5 . . ?
O10A C51A H51B 108.5 . . ?
C50A C51A H51B 108.5 . . ?
H51A C51A H51B 107.5 . . ?
O10A C52A H52A 109.5 . . ?
O10A C52A H52B 109.5 . . ?
H52A C52A H52B 109.5 . . ?
O10A C52A H52C 109.5 . . ?
H52A C52A H52C 109.5 . . ?
H52B C52A H52C 109.5 . . ?
O2B K1B O1B 94.57(18) . . ?
O2B K1B O5B 124.16(19) . . ?
O1B K1B O5B 120.87(19) . . ?
O2B K1B O3B 106.2(2) . . ?
O1B K1B O3B 92.84(19) . . ?
O5B K1B O3B 112.8(2) . . ?
O2B K1B O4B 116.3(2) . . ?
O1B K1B O4B 142.04(18) . . ?
O5B K1B O4B 60.0(2) . . ?
O3B K1B O4B 59.0(2) . . ?
O2B K1B O6B 79.93(19) . . ?
O1B K1B O6B 91.39(19) . . ?
O5B K1B O6B 59.5(2) . . ?
O3B K1B O6B 172.2(2) . . ?
O4B K1B O6B 114.2(2) . . ?
O2B K1B P1B 120.37(14) . . ?
O1B K1B P1B 26.50(12) . . ?
O5B K1B P1B 104.72(14) . . ?
O3B K1B P1B 80.16(17) . . ?
O4B K1B P1B 116.81(14) . . ?
O6B K1B P1B 101.03(14) . . ?
O2B K1B C25B 56.09(17) . . ?
O1B K1B C25B 146.95(19) . . ?
O5B K1B C25B 74.05(18) . . ?
O3B K1B C25B 108.8(2) . . ?
O4B K1B C25B 70.76(19) . . ?
O6B K1B C25B 70.4(2) . . ?
P1B K1B C25B 170.84(17) . . ?
O2B K1B C38B 101.4(2) . . ?
O1B K1B C38B 116.9(2) . . ?
O5B K1B C38B 98.6(3) . . ?
O3B K1B C38B 24.1(2) . . ?
O4B K1B C38B 39.2(2) . . ?
O6B K1B C38B 151.2(2) . . ?
P1B K1B C38B 102.8(2) . . ?
C25B K1B C38B 86.4(2) . . ?
O2B K1B K2B 48.76(13) . . ?
O1B K1B K2B 45.81(12) . . ?
O5B K1B K2B 141.89(18) . . ?
O3B K1B K2B 104.15(15) . . ?
O4B K1B K2B 156.37(18) . . ?
O6B K1B K2B 83.45(15) . . ?
P1B K1B K2B 71.90(5) . . ?
C25B K1B K2B 103.26(13) . . ?
C38B K1B K2B 119.31(18) . . ?
O1B K2B O2B 94.55(18) . . ?
O1B K2B O9B 126.34(19) . . ?
O2B K2B O9B 127.91(19) . . ?
O1B K2B O10B 87.3(2) . . ?
O2B K2B O10B 96.40(19) . . ?
O9B K2B O10B 60.1(2) . . ?
O1B K2B O8B 105.33(19) . . ?
O2B K2B O8B 144.09(18) . . ?
O9B K2B O8B 60.8(2) . . ?
O10B K2B O8B 113.8(2) . . ?
O1B K2B O7B 121.57(19) . . ?
O2B K2B O7B 90.92(16) . . ?
O9B K2B O7B 92.3(2) . . ?
O10B K2B O7B 149.6(2) . . ?
O8B K2B O7B 53.20(15) . . ?
O1B K2B P2B 120.45(14) . . ?
O2B K2B P2B 26.58(11) . . ?
O9B K2B P2B 108.15(14) . . ?
O10B K2B P2B 102.15(14) . . ?
O8B K2B P2B 122.29(13) . . ?
O7B K2B P2B 72.75(11) . . ?
O1B K2B C16B 55.04(18) . . ?
O2B K2B C16B 145.70(18) . . ?
O9B K2B C16B 73.12(18) . . ?
O10B K2B C16B 69.43(19) . . ?
O8B K2B C16B 67.42(18) . . ?
O7B K2B C16B 117.40(18) . . ?
P2B K2B C16B 169.84(16) . . ?
O1B K2B C52B 80.8(3) . . ?
O2B K2B C52B 76.3(2) . . ?
O9B K2B C52B 79.9(3) . . ?
O10B K2B C52B 21.8(3) . . ?
O8B K2B C52B 135.6(3) . . ?
O7B K2B C52B 155.5(3) . . ?
P2B K2B C52B 87.52(18) . . ?
C16B K2B C52B 82.8(2) . . ?
O1B K2B K1B 48.83(13) . . ?
O2B K2B K1B 45.72(11) . . ?
O9B K2B K1B 153.20(18) . . ?
O10B K2B K1B 93.29(18) . . ?
O8B K2B K1B 142.95(14) . . ?
O7B K2B K1B 112.48(11) . . ?
P2B K2B K1B 71.82(5) . . ?
C16B K2B K1B 102.35(13) . . ?
C52B K2B K1B 73.3(3) . . ?
O1B P1B C10B 110.7(3) . . ?
O1B P1B C1B 103.1(3) . . ?
C10B P1B C1B 98.3(4) . . ?
O1B P1B K1B 50.9(2) . . ?
C10B P1B K1B 160.6(3) . . ?
C1B P1B K1B 92.8(3) . . ?
O2B P2B C19B 110.5(3) . . ?
O2B P2B C28B 103.8(3) . . ?
C19B P2B C28B 99.1(3) . . ?
O2B P2B K2B 51.1(2) . . ?
C19B P2B K2B 160.3(3) . . ?
C28B P2B K2B 93.1(2) . . ?
P1B O1B K2B 165.9(3) . . ?
P1B O1B K1B 102.6(3) . . ?
K2B O1B K1B 85.36(17) . . ?
P2B O2B K1B 165.1(3) . . ?
P2B O2B K2B 102.3(3) . . ?
K1B O2B K2B 85.53(16) . . ?
C37B O3B C38B 115.0(8) . . ?
C37B O3B K1B 129.8(6) . . ?
C38B O3B K1B 104.9(5) . . ?
C39B O4B C40B 109.5(7) . . ?
C39B O4B K1B 120.3(5) . . ?
C40B O4B K1B 112.0(5) . . ?
C41B O5B C42B 113.0(8) . . ?
C41B O5B K1B 119.6(6) . . ?
C42B O5B K1B 115.3(5) . . ?
C43B O6B C44B 111.5(8) . . ?
C43B O6B K1B 109.6(6) . . ?
C44B O6B K1B 108.6(5) . . ?
C45B O7B C46B 111.0(6) . . ?
C45B O7B K2B 131.9(5) . . ?
C46B O7B K2B 117.1(5) . . ?
C48B O8B C47B 115.4(7) . . ?
C48B O8B K2B 109.3(5) . . ?
C47B O8B K2B 112.5(5) . . ?
C50B O9B C49B 114.1(8) . . ?
C50B O9B K2B 119.7(6) . . ?
C49B O9B K2B 116.2(5) . . ?
C52B O10B C51B 116.0(9) . . ?
C52B O10B K2B 110.2(6) . . ?
C51B O10B K2B 110.0(5) . . ?
C2B C1B C6B 117.1(7) . . ?
C2B C1B P1B 123.8(6) . . ?
C6B C1B P1B 118.9(6) . . ?
C1B C2B C3B 120.8(7) . . ?
C1B C2B C7B 122.1(7) . . ?
C3B C2B C7B 117.2(7) . . ?
C4B C3B C2B 122.5(8) . . ?
C4B C3B H3BA 118.8 . . ?
C2B C3B H3BA 118.8 . . ?
C3B C4B C5B 116.5(8) . . ?
C3B C4B C8B 121.6(9) . . ?
C5B C4B C8B 121.9(8) . . ?
C6B C5B C4B 122.4(7) . . ?
C6B C5B H5BA 118.8 . . ?
C4B C5B H5BA 118.8 . . ?
C5B C6B C1B 120.8(8) . . ?
C5B C6B C9B 117.3(7) . . ?
C1B C6B C9B 121.9(7) . . ?
C2B C7B H7BA 109.5 . . ?
C2B C7B H7BB 109.5 . . ?
H7BA C7B H7BB 109.5 . . ?
C2B C7B H7BC 109.5 . . ?
H7BA C7B H7BC 109.5 . . ?
H7BB C7B H7BC 109.5 . . ?
C4B C8B H8BA 109.5 . . ?
C4B C8B H8BB 109.5 . . ?
H8BA C8B H8BB 109.5 . . ?
C4B C8B H8BC 109.5 . . ?
H8BA C8B H8BC 109.5 . . ?
H8BB C8B H8BC 109.5 . . ?
C6B C9B H9BA 109.5 . . ?
C6B C9B H9BB 109.5 . . ?
H9BA C9B H9BB 109.5 . . ?
C6B C9B H9BC 109.5 . . ?
H9BA C9B H9BC 109.5 . . ?
H9BB C9B H9BC 109.5 . . ?
C15B C10B C11B 117.8(7) . . ?
C15B C10B P1B 117.8(6) . . ?
C11B C10B P1B 124.0(6) . . ?
C12B C11B C10B 118.9(8) . . ?
C12B C11B C16B 116.9(7) . . ?
C10B C11B C16B 124.2(7) . . ?
C13B C12B C11B 122.6(8) . . ?
C13B C12B H12B 118.7 . . ?
C11B C12B H12B 118.7 . . ?
C14B C13B C12B 117.8(8) . . ?
C14B C13B C17B 121.6(8) . . ?
C12B C13B C17B 120.6(8) . . ?
C13B C14B C15B 122.4(8) . . ?
C13B C14B H14B 118.8 . . ?
C15B C14B H14B 118.8 . . ?
C14B C15B C10B 120.4(7) . . ?
C14B C15B C18B 118.7(8) . . ?
C10B C15B C18B 120.9(7) . . ?
C11B C16B K2B 135.1(5) . . ?
C11B C16B H16D 109.5 . . ?
K2B C16B H16D 58.2 . . ?
C11B C16B H16E 109.5 . . ?
K2B C16B H16E 52.5 . . ?
H16D C16B H16E 109.5 . . ?
C11B C16B H16F 109.5 . . ?
K2B C16B H16F 115.4 . . ?
H16D C16B H16F 109.5 . . ?
H16E C16B H16F 109.5 . . ?
C13B C17B H17D 109.5 . . ?
C13B C17B H17E 109.5 . . ?
H17D C17B H17E 109.5 . . ?
C13B C17B H17F 109.5 . . ?
H17D C17B H17F 109.5 . . ?
H17E C17B H17F 109.5 . . ?
C15B C18B H18D 109.5 . . ?
C15B C18B H18E 109.5 . . ?
H18D C18B H18E 109.5 . . ?
C15B C18B H18F 109.5 . . ?
H18D C18B H18F 109.5 . . ?
H18E C18B H18F 109.5 . . ?
C20B C19B C24B 116.8(7) . . ?
C20B C19B P2B 125.4(6) . . ?
C24B C19B P2B 117.2(6) . . ?
C21B C20B C19B 120.6(7) . . ?
C21B C20B C25B 116.6(7) . . ?
C19B C20B C25B 122.8(7) . . ?
C20B C21B C22B 122.7(7) . . ?
C20B C21B H21B 118.7 . . ?
C22B C21B H21B 118.7 . . ?
C21B C22B C23B 116.6(7) . . ?
C21B C22B C26B 121.0(8) . . ?
C23B C22B C26B 122.4(8) . . ?
C24B C23B C22B 121.8(8) . . ?
C24B C23B H23B 119.1 . . ?
C22B C23B H23B 119.1 . . ?
C23B C24B C19B 121.2(7) . . ?
C23B C24B C27B 116.9(7) . . ?
C19B C24B C27B 121.8(7) . . ?
C20B C25B K1B 134.7(5) . . ?
C20B C25B H25D 109.5 . . ?
K1B C25B H25D 115.0 . . ?
C20B C25B H25E 109.5 . . ?
K1B C25B H25E 63.6 . . ?
H25D C25B H25E 109.5 . . ?
C20B C25B H25F 109.5 . . ?
K1B C25B H25F 47.1 . . ?
H25D C25B H25F 109.5 . . ?
H25E C25B H25F 109.5 . . ?
C22B C26B H26D 109.5 . . ?
C22B C26B H26E 109.5 . . ?
H26D C26B H26E 109.5 . . ?
C22B C26B H26F 109.5 . . ?
H26D C26B H26F 109.5 . . ?
H26E C26B H26F 109.5 . . ?
C24B C27B H27D 109.5 . . ?
C24B C27B H27E 109.5 . . ?
H27D C27B H27E 109.5 . . ?
C24B C27B H27F 109.5 . . ?
H27D C27B H27F 109.5 . . ?
H27E C27B H27F 109.5 . . ?
C33B C28B C29B 119.0(7) . . ?
C33B C28B P2B 119.2(6) . . ?
C29B C28B P2B 121.5(6) . . ?
C30B C29B C28B 119.3(7) . . ?
C30B C29B C34B 118.6(7) . . ?
C28B C29B C34B 122.1(7) . . ?
C29B C30B C31B 121.7(8) . . ?
C29B C30B H30B 119.1 . . ?
C31B C30B H30B 119.1 . . ?
C32B C31B C30B 119.1(7) . . ?
C32B C31B C35B 121.1(8) . . ?
C30B C31B C35B 119.9(8) . . ?
C31B C32B C33B 121.7(7) . . ?
C31B C32B H32B 119.2 . . ?
C33B C32B H32B 119.2 . . ?
C28B C33B C32B 119.2(8) . . ?
C28B C33B C36B 124.8(7) . . ?
C32B C33B C36B 116.0(7) . . ?
C29B C34B H34D 109.5 . . ?
C29B C34B H34E 109.5 . . ?
H34D C34B H34E 109.5 . . ?
C29B C34B H34F 109.5 . . ?
H34D C34B H34F 109.5 . . ?
H34E C34B H34F 109.5 . . ?
C31B C35B H35D 109.5 . . ?
C31B C35B H35E 109.5 . . ?
H35D C35B H35E 109.5 . . ?
C31B C35B H35F 109.5 . . ?
H35D C35B H35F 109.5 . . ?
H35E C35B H35F 109.5 . . ?
C33B C36B H36D 109.5 . . ?
C33B C36B H36E 109.5 . . ?
H36D C36B H36E 109.5 . . ?
C33B C36B H36F 109.5 . . ?
H36D C36B H36F 109.5 . . ?
H36E C36B H36F 109.5 . . ?
O3B C37B H37D 109.5 . . ?
O3B C37B H37E 109.5 . . ?
H37D C37B H37E 109.5 . . ?
O3B C37B H37F 109.5 . . ?
H37D C37B H37F 109.5 . . ?
H37E C37B H37F 109.5 . . ?
C39B C38B O3B 110.6(8) . . ?
C39B C38B K1B 86.1(5) . . ?
O3B C38B K1B 51.0(4) . . ?
C39B C38B H38C 109.5 . . ?
O3B C38B H38C 109.5 . . ?
K1B C38B H38C 159.5 . . ?
C39B C38B H38D 109.5 . . ?
O3B C38B H38D 109.5 . . ?
K1B C38B H38D 77.4 . . ?
H38C C38B H38D 108.1 . . ?
O4B C39B C38B 104.9(8) . . ?
O4B C39B H39C 110.8 . . ?
C38B C39B H39C 110.8 . . ?
O4B C39B H39D 110.8 . . ?
C38B C39B H39D 110.8 . . ?
H39C C39B H39D 108.8 . . ?
O4B C40B C41B 111.5(7) . . ?
O4B C40B H40C 109.3 . . ?
C41B C40B H40C 109.3 . . ?
O4B C40B H40D 109.3 . . ?
C41B C40B H40D 109.3 . . ?
H40C C40B H40D 108.0 . . ?
O5B C41B C40B 109.2(8) . . ?
O5B C41B H41C 109.9 . . ?
C40B C41B H41C 109.9 . . ?
O5B C41B H41D 109.9 . . ?
C40B C41B H41D 109.9 . . ?
H41C C41B H41D 108.3 . . ?
C43B C42B O5B 112.5(9) . . ?
C43B C42B H42C 109.1 . . ?
O5B C42B H42C 109.1 . . ?
C43B C42B H42D 109.1 . . ?
O5B C42B H42D 109.1 . . ?
H42C C42B H42D 107.8 . . ?
O6B C43B C42B 107.1(9) . . ?
O6B C43B H43C 110.3 . . ?
C42B C43B H43C 110.3 . . ?
O6B C43B H43D 110.3 . . ?
C42B C43B H43D 110.3 . . ?
H43C C43B H43D 108.5 . . ?
O6B C44B H44D 109.5 . . ?
O6B C44B H44E 109.5 . . ?
H44D C44B H44E 109.5 . . ?
O6B C44B H44F 109.5 . . ?
H44D C44B H44F 109.5 . . ?
H44E C44B H44F 109.5 . . ?
O7B C45B H45D 109.5 . . ?
O7B C45B H45E 109.5 . . ?
H45D C45B H45E 109.5 . . ?
O7B C45B H45F 109.5 . . ?
H45D C45B H45F 109.5 . . ?
H45E C45B H45F 109.5 . . ?
O7B C46B C47B 106.3(7) . . ?
O7B C46B H46C 110.5 . . ?
C47B C46B H46C 110.5 . . ?
O7B C46B H46D 110.5 . . ?
C47B C46B H46D 110.5 . . ?
H46C C46B H46D 108.7 . . ?
O8B C47B C46B 113.8(7) . . ?
O8B C47B H47C 108.8 . . ?
C46B C47B H47C 108.8 . . ?
O8B C47B H47D 108.8 . . ?
C46B C47B H47D 108.8 . . ?
H47C C47B H47D 107.7 . . ?
O8B C48B C49B 111.8(8) . . ?
O8B C48B H48C 109.3 . . ?
C49B C48B H48C 109.3 . . ?
O8B C48B H48D 109.3 . . ?
C49B C48B H48D 109.3 . . ?
H48C C48B H48D 107.9 . . ?
O9B C49B C48B 111.2(7) . . ?
O9B C49B H49C 109.4 . . ?
C48B C49B H49C 109.4 . . ?
O9B C49B H49D 109.4 . . ?
C48B C49B H49D 109.4 . . ?
H49C C49B H49D 108.0 . . ?
O9B C50B C51B 110.7(9) . . ?
O9B C50B H50C 109.5 . . ?
C51B C50B H50C 109.5 . . ?
O9B C50B H50D 109.5 . . ?
C51B C50B H50D 109.5 . . ?
H50C C50B H50D 108.1 . . ?
C50B C51B O10B 110.9(8) . . ?
C50B C51B H51C 109.4 . . ?
O10B C51B H51C 109.4 . . ?
C50B C51B H51D 109.4 . . ?
O10B C51B H51D 109.4 . . ?
H51C C51B H51D 108.0 . . ?
O10B C52B K2B 48.0(4) . . ?
O10B C52B H52D 109.5 . . ?
K2B C52B H52D 155.3 . . ?
O10B C52B H52E 109.5 . . ?
K2B C52B H52E 75.7 . . ?
H52D C52B H52E 109.5 . . ?
O10B C52B H52F 109.5 . . ?
K2B C52B H52F 90.4 . . ?
H52D C52B H52F 109.5 . . ?
H52E C52B H52F 109.5 . . ?

loop_
_geom_bond_atom_site_label_1
_geom_bond_atom_site_label_2
_geom_bond_distance
_geom_bond_site_symmetry_2
_geom_bond_publ_flag
K1A O2A 2.590(5) . ?
K1A O1A 2.689(6) . ?
K1A O4A 2.829(5) . ?
K1A O5A 2.867(5) . ?
K1A O3A 2.920(6) . ?
K1A O10A 2.982(5) . ?
K1A O6A 3.287(5) . ?
K1A P1A 3.388(3) . ?
K1A C25A 3.400(9) . ?
K2A O1A 2.587(5) . ?
K2A O2A 2.688(6) . ?
K2A O9A 2.857(5) . ?
K2A O8A 2.859(5) . ?
K2A O7A 2.946(6) . ?
K2A O6A 2.947(5) . ?
K2A O10A 3.274(5) . ?
K2A P2A 3.391(3) . ?
K2A C16A 3.410(9) . ?
P1A O1A 1.559(5) . ?
P1A C10A 1.854(8) . ?
P1A C1A 1.877(8) . ?
P2A O2A 1.548(5) . ?
P2A C19A 1.882(8) . ?
P2A C28A 1.885(7) . ?
O3A C38A 1.402(8) . ?
O3A C37A 1.407(10) . ?
O4A C39A 1.411(10) . ?
O4A C40A 1.425(9) . ?
O5A C41A 1.405(9) . ?
O5A C42A 1.408(8) . ?
O6A C44A 1.418(8) . ?
O6A C43A 1.432(8) . ?
O7A C46A 1.417(9) . ?
O7A C45A 1.437(10) . ?
O8A C48A 1.400(10) . ?
O8A C47A 1.435(9) . ?
O9A C50A 1.426(10) . ?
O9A C49A 1.435(8) . ?
O10A C51A 1.423(8) . ?
O10A C52A 1.434(9) . ?
C1A C2A 1.385(12) . ?
C1A C6A 1.433(10) . ?
C2A C3A 1.409(11) . ?
C2A C7A 1.496(11) . ?
C3A C4A 1.393(11) . ?
C3A H3AA 0.9500 . ?
C4A C5A 1.398(12) . ?
C4A C8A 1.493(11) . ?
C5A C6A 1.390(11) . ?
C5A H5AA 0.9500 . ?
C6A C9A 1.492(12) . ?
C7A H7AA 0.9800 . ?
C7A H7AB 0.9800 . ?
C7A H7AC 0.9800 . ?
C8A H8AA 0.9800 . ?
C8A H8AB 0.9800 . ?
C8A H8AC 0.9800 . ?
C9A H9AA 0.9800 . ?
C9A H9AB 0.9800 . ?
C9A H9AC 0.9800 . ?
C10A C15A 1.416(11) . ?
C10A C11A 1.434(10) . ?
C11A C12A 1.402(12) . ?
C11A C16A 1.473(12) . ?
C12A C13A 1.385(13) . ?
C12A H12A 0.9500 . ?
C13A C14A 1.360(13) . ?
C13A C17A 1.528(12) . ?
C14A C15A 1.410(12) . ?
C14A H14A 0.9500 . ?
C15A C18A 1.512(12) . ?
C16A H16A 0.9800 . ?
C16A H16B 0.9800 . ?
C16A H16C 0.9800 . ?
C17A H17A 0.9800 . ?
C17A H17B 0.9800 . ?
C17A H17C 0.9800 . ?
C18A H18A 0.9800 . ?
C18A H18B 0.9800 . ?
C18A H18C 0.9800 . ?
C19A C24A 1.397(11) . ?
C19A C20A 1.418(11) . ?
C20A C21A 1.374(12) . ?
C20A C25A 1.551(11) . ?
C21A C22A 1.386(13) . ?
C21A H21A 0.9500 . ?
C22A C23A 1.420(12) . ?
C22A C26A 1.488(12) . ?
C23A C24A 1.380(12) . ?
C23A H23A 0.9500 . ?
C24A C27A 1.522(11) . ?
C25A H25A 0.9800 . ?
C25A H25B 0.9800 . ?
C25A H25C 0.9800 . ?
C26A H26A 0.9800 . ?
C26A H26B 0.9800 . ?
C26A H26C 0.9800 . ?
C27A H27A 0.9800 . ?
C27A H27B 0.9800 . ?
C27A H27C 0.9800 . ?
C28A C33A 1.391(11) . ?
C28A C29A 1.444(11) . ?
C29A C30A 1.372(11) . ?
C29A C34A 1.528(11) . ?
C30A C31A 1.399(11) . ?
C30A H30A 0.9500 . ?
C31A C32A 1.373(12) . ?
C31A C35A 1.524(12) . ?
C32A C33A 1.411(12) . ?
C32A H32A 0.9500 . ?
C33A C36A 1.530(12) . ?
C34A H34A 0.9800 . ?
C34A H34B 0.9800 . ?
C34A H34C 0.9800 . ?
C35A H35A 0.9800 . ?
C35A H35B 0.9800 . ?
C35A H35C 0.9800 . ?
C36A H36A 0.9800 . ?
C36A H36B 0.9800 . ?
C36A H36C 0.9800 . ?
C37A H37A 0.9800 . ?
C37A H37B 0.9800 . ?
C37A H37C 0.9800 . ?
C38A C39A 1.487(12) . ?
C38A H38A 0.9900 . ?
C38A H38B 0.9900 . ?
C39A H39A 0.9900 . ?
C39A H39B 0.9900 . ?
C40A C41A 1.515(10) . ?
C40A H40A 0.9900 . ?
C40A H40B 0.9900 . ?
C41A H41A 0.9900 . ?
C41A H41B 0.9900 . ?
C42A C43A 1.529(9) . ?
C42A H42A 0.9900 . ?
C42A H42B 0.9900 . ?
C43A H43A 0.9900 . ?
C43A H43B 0.9900 . ?
C44A H44A 0.9800 . ?
C44A H44B 0.9800 . ?
C44A H44C 0.9800 . ?
C45A H45A 0.9800 . ?
C45A H45B 0.9800 . ?
C45A H45C 0.9800 . ?
C46A C47A 1.511(13) . ?
C46A H46A 0.9900 . ?
C46A H46B 0.9900 . ?
C47A H47A 0.9900 . ?
C47A H47B 0.9900 . ?
C48A C49A 1.496(11) . ?
C48A H48A 0.9900 . ?
C48A H48B 0.9900 . ?
C49A H49A 0.9900 . ?
C49A H49B 0.9900 . ?
C50A C51A 1.501(11) . ?
C50A H50A 0.9900 . ?
C50A H50B 0.9900 . ?
C51A H51A 0.9900 . ?
C51A H51B 0.9900 . ?
C52A H52A 0.9800 . ?
C52A H52B 0.9800 . ?
C52A H52C 0.9800 . ?
K1B O2B 2.571(5) . ?
K1B O1B 2.704(6) . ?
K1B O5B 2.792(6) . ?
K1B O3B 2.824(7) . ?
K1B O4B 2.827(6) . ?
K1B O6B 2.864(6) . ?
K1B P1B 3.400(3) . ?
K1B C25B 3.458(9) . ?
K1B C38B 3.514(10) . ?
K1B K2B 3.5801(16) . ?
K2B O1B 2.576(6) . ?
K2B O2B 2.700(6) . ?
K2B O9B 2.787(6) . ?
K2B O10B 2.795(6) . ?
K2B O8B 2.847(6) . ?
K2B O7B 3.270(7) . ?
K2B P2B 3.389(3) . ?
K2B C16B 3.476(9) . ?
K2B C52B 3.529(10) . ?
P1B O1B 1.555(6) . ?
P1B C10B 1.856(8) . ?
P1B C1B 1.872(8) . ?
P2B O2B 1.552(5) . ?
P2B C19B 1.891(8) . ?
P2B C28B 1.893(8) . ?
O3B C37B 1.414(14) . ?
O3B C38B 1.486(13) . ?
O4B C39B 1.364(10) . ?
O4B C40B 1.473(12) . ?
O5B C41B 1.335(12) . ?
O5B C42B 1.483(13) . ?
O6B C43B 1.353(10) . ?
O6B C44B 1.448(12) . ?
O7B C45B 1.404(11) . ?
O7B C46B 1.423(9) . ?
O8B C48B 1.367(10) . ?
O8B C47B 1.457(11) . ?
O9B C50B 1.365(12) . ?
O9B C49B 1.474(12) . ?
O10B C52B 1.395(13) . ?
O10B C51B 1.506(12) . ?
C1B C2B 1.384(11) . ?
C1B C6B 1.446(10) . ?
C2B C3B 1.407(11) . ?
C2B C7B 1.516(12) . ?
C3B C4B 1.384(12) . ?
C3B H3BA 0.9500 . ?
C4B C5B 1.414(13) . ?
C4B C8B 1.502(12) . ?
C5B C6B 1.361(12) . ?
C5B H5BA 0.9500 . ?
C6B C9B 1.511(12) . ?
C7B H7BA 0.9800 . ?
C7B H7BB 0.9800 . ?
C7B H7BC 0.9800 . ?
C8B H8BA 0.9800 . ?
C8B H8BB 0.9800 . ?
C8B H8BC 0.9800 . ?
C9B H9BA 0.9800 . ?
C9B H9BB 0.9800 . ?
C9B H9BC 0.9800 . ?
C10B C15B 1.422(11) . ?
C10B C11B 1.423(11) . ?
C11B C12B 1.417(12) . ?
C11B C16B 1.479(11) . ?
C12B C13B 1.402(13) . ?
C12B H12B 0.9500 . ?
C13B C14B 1.363(13) . ?
C13B C17B 1.520(12) . ?
C14B C15B 1.409(12) . ?
C14B H14B 0.9500 . ?
C15B C18B 1.507(12) . ?
C16B H16D 0.9800 . ?
C16B H16E 0.9800 . ?
C16B H16F 0.9800 . ?
C17B H17D 0.9800 . ?
C17B H17E 0.9800 . ?
C17B H17F 0.9800 . ?
C18B H18D 0.9800 . ?
C18B H18E 0.9800 . ?
C18B H18F 0.9800 . ?
C19B C20B 1.405(10) . ?
C19B C24B 1.420(10) . ?
C20B C21B 1.373(11) . ?
C20B C25B 1.553(10) . ?
C21B C22B 1.393(12) . ?
C21B H21B 0.9500 . ?
C22B C23B 1.402(12) . ?
C22B C26B 1.491(11) . ?
C23B C24B 1.364(11) . ?
C23B H23B 0.9500 . ?
C24B C27B 1.514(10) . ?
C25B H25D 0.9800 . ?
C25B H25E 0.9800 . ?
C25B H25F 0.9800 . ?
C26B H26D 0.9800 . ?
C26B H26E 0.9800 . ?
C26B H26F 0.9800 . ?
C27B H27D 0.9800 . ?
C27B H27E 0.9800 . ?
C27B H27F 0.9800 . ?
C28B C33B 1.381(10) . ?
C28B C29B 1.443(11) . ?
C29B C30B 1.379(11) . ?
C29B C34B 1.500(11) . ?
C30B C31B 1.391(11) . ?
C30B H30B 0.9500 . ?
C31B C32B 1.362(12) . ?
C31B C35B 1.521(11) . ?
C32B C33B 1.428(11) . ?
C32B H32B 0.9500 . ?
C33B C36B 1.519(12) . ?
C34B H34D 0.9800 . ?
C34B H34E 0.9800 . ?
C34B H34F 0.9800 . ?
C35B H35D 0.9800 . ?
C35B H35E 0.9800 . ?
C35B H35F 0.9800 . ?
C36B H36D 0.9800 . ?
C36B H36E 0.9800 . ?
C36B H36F 0.9800 . ?
C37B H37D 0.9800 . ?
C37B H37E 0.9800 . ?
C37B H37F 0.9800 . ?
C38B C39B 1.441(13) . ?
C38B H38C 0.9900 . ?
C38B H38D 0.9900 . ?
C39B H39C 0.9900 . ?
C39B H39D 0.9900 . ?
C40B C41B 1.495(14) . ?
C40B H40C 0.9900 . ?
C40B H40D 0.9900 . ?
C41B H41C 0.9900 . ?
C41B H41D 0.9900 . ?
C42B C43B 1.469(14) . ?
C42B H42C 0.9900 . ?
C42B H42D 0.9900 . ?
C43B H43C 0.9900 . ?
C43B H43D 0.9900 . ?
C44B H44D 0.9800 . ?
C44B H44E 0.9800 . ?
C44B H44F 0.9800 . ?
C45B H45D 0.9800 . ?
C45B H45E 0.9800 . ?
C45B H45F 0.9800 . ?
C46B C47B 1.503(12) . ?
C46B H46C 0.9900 . ?
C46B H46D 0.9900 . ?
C47B H47C 0.9900 . ?
C47B H47D 0.9900 . ?
C48B C49B 1.477(14) . ?
C48B H48C 0.9900 . ?
C48B H48D 0.9900 . ?
C49B H49C 0.9900 . ?
C49B H49D 0.9900 . ?
C50B C51B 1.428(15) . ?
C50B H50C 0.9900 . ?
C50B H50D 0.9900 . ?
C51B H51C 0.9900 . ?
C51B H51D 0.9900 . ?
C52B H52D 0.9800 . ?
C52B H52E 0.9800 . ?
C52B H52F 0.9800 . ?
